data_7212897
loop_
_publ_author_name
'De Zorzi, Rita'
'Guidolin, Nicol'
'Randaccio, Lucio'
'Geremia, Silvano'

_publ_section_title
;
 A bifunctionalized porous material containing discrete assemblies of
 copper-porphyrins and calixarenes metallated by ion diffusion
;
_journal_issue 12
_journal_name_full CrystEngComm
_journal_page_first 4056
_journal_paper_doi 10.1039/c0ce00440e
_journal_volume 12
_journal_year 2010
_chemical_formula_sum 'C288 H266 Cl4 Cu3 N24 Na16 O169 S16 Zn4'
_chemical_formula_weight 8241.94
_chemical_name_systematic
;
?
;
_space_group_IT_number 88
_symmetry_space_group_name_Hall '-I 4ad'
_symmetry_space_group_name_H-M 'I 41/a :2'
_atom_sites_solution_hydrogens geom
_atom_sites_solution_primary direct
_atom_sites_solution_secondary difmap
_audit_creation_date 2009-07-02T18:07:24-00:00
_audit_creation_method 'WinGX routine CIF_UPDATE'
_cell_angle_alpha 90
_cell_angle_beta 90
_cell_angle_gamma 90
_cell_formula_units_Z 8
_cell_length_a 49.6300(7)
_cell_length_b 49.6300(7)
_cell_length_c 49.4900(6)
_cell_measurement_temperature 100(2)
_cell_volume 121901(3)
_computing_structure_refinement 'SHELXL-97 (Sheldrick, 1997)'
_diffrn_ambient_temperature 100(2)
_diffrn_measured_fraction_theta_full 0.961
_diffrn_measured_fraction_theta_max 0.961
_diffrn_radiation_monochromator graphite
_diffrn_radiation_wavelength 1
_diffrn_reflns_av_R_equivalents 0
_diffrn_reflns_av_unetI/netI 0.0911
_diffrn_reflns_limit_h_max 45
_diffrn_reflns_limit_h_min 0
_diffrn_reflns_limit_k_max 32
_diffrn_reflns_limit_k_min -31
_diffrn_reflns_limit_l_max 43
_diffrn_reflns_limit_l_min 0
_diffrn_reflns_number 23966
_diffrn_reflns_theta_full 27.41
_diffrn_reflns_theta_max 27.41
_diffrn_reflns_theta_min 3.16
_exptl_absorpt_coefficient_mu 0.977
_exptl_absorpt_correction_type sphere
_exptl_crystal_density_diffrn 0.898
_exptl_crystal_density_method 'not measured'
_exptl_crystal_F_000 33768
_refine_diff_density_max 0.876
_refine_diff_density_min -0.496
_refine_diff_density_rms 0.073
_refine_ls_extinction_method none
_refine_ls_goodness_of_fit_ref 0.985
_refine_ls_hydrogen_treatment constr
_refine_ls_matrix_type full
_refine_ls_number_parameters 2121
_refine_ls_number_reflns 23966
_refine_ls_number_restraints 2713
_refine_ls_restrained_S_all 0.94
_refine_ls_R_factor_all 0.1137
_refine_ls_R_factor_gt 0.0867
_refine_ls_shift/su_max 0.049
_refine_ls_shift/su_mean 0
_refine_ls_structure_factor_coef Fsqd
_refine_ls_weighting_details 'calc w=1/[\s^2^(Fo^2^)+(0.1989P)^2^+0.0000P] where P=(Fo^2^+2Fc^2^)/3'
_refine_ls_weighting_scheme calc
_refine_ls_wR_factor_gt 0.2337
_refine_ls_wR_factor_ref 0.2625
_reflns_number_gt 15709
_reflns_number_total 23966
_reflns_threshold_expression >2sigma(I)
_cod_data_source_file c0ce00440e.txt
_cod_data_source_block cuzn8
_cod_depositor_comments
;

2024-03-12
Z value and formula fixed to values more according to usual
chemical conventions.                 miguel
;
_cod_original_formula_weight 4120.97
_cod_original_formula_units_Z 16
_cod_original_formula_sum 'C144 H133 Cl2 Cu1.50 N12 Na8 O84.50 S8 Zn2'
_cod_database_code 7212897

loop_
_symmetry_equiv_pos_as_xyz
'x, y, z'
'-x+1/2, -y, z+1/2'
'-y+3/4, x+1/4, z+1/4'
'y+3/4, -x+3/4, z+3/4'
'x+1/2, y+1/2, z+1/2'
'-x+1, -y+1/2, z+1'
'-y+5/4, x+3/4, z+3/4'
'y+5/4, -x+5/4, z+5/4'
'-x, -y, -z'
'x-1/2, y, -z-1/2'
'y-3/4, -x-1/4, -z-1/4'
'-y-3/4, x-3/4, -z-3/4'
'-x+1/2, -y+1/2, -z+1/2'
'x, y+1/2, -z'
'y-1/4, -x+1/4, -z+1/4'
'-y-1/4, x-1/4, -z-1/4'

loop_
_atom_site_label
_atom_site_type_symbol
_atom_site_fract_x
_atom_site_fract_y
_atom_site_fract_z
_atom_site_U_iso_or_equiv
_atom_site_adp_type
_atom_site_occupancy
_atom_site_symmetry_multiplicity
_atom_site_calc_flag
_atom_site_refinement_flags
_atom_site_disorder_assembly
_atom_site_disorder_group
Cu_1 Cu -0.007634(16) 0.083619(17) 0.007402(14) 0.0606(3) Uani 1 1 d U . .
N1_1 N -0.03089(12) 0.07398(11) 0.03906(10) 0.0677(16) Uani 1 1 d U . .
C01_1 C -0.05890(14) 0.07718(15) 0.04126(14) 0.066(2) Uani 1 1 d U . .
C02_1 C -0.06693(16) 0.06822(16) 0.06765(14) 0.075(2) Uani 1 1 d U . .
H02_1 H -0.0845 0.0677 0.0743 0.09 Uiso 1 1 calc R . .
C03_1 C -0.04513(16) 0.06093(16) 0.08073(13) 0.075(2) Uani 1 1 d U . .
H03_1 H -0.0447 0.0549 0.0985 0.09 Uiso 1 1 calc R . .
C04_1 C -0.02213(16) 0.06366(14) 0.06355(12) 0.0651(19) Uani 1 1 d U . .
C05_1 C 0.00458(16) 0.05848(14) 0.07016(13) 0.0605(18) Uani 1 1 d U . .
C06_1 C 0.00937(14) 0.04958(18) 0.09864(15) 0.068(2) Uani 1 1 d U . .
C07_1 C 0.00699(17) 0.0676(2) 0.11939(17) 0.095(3) Uani 1 1 d U . .
H07_1 H 0.0042 0.0859 0.1161 0.113 Uiso 1 1 calc R . .
C08_1 C 0.00899(18) 0.0575(3) 0.14601(18) 0.103(3) Uani 1 1 d U . .
H08_1 H 0.0075 0.0693 0.1605 0.123 Uiso 1 1 calc R . .
N5_1 N 0.01281(14) 0.0320(2) 0.15068(16) 0.098(2) Uani 1 1 d U . .
C09_1 C 0.01613(17) 0.0147(2) 0.1313(2) 0.097(3) Uani 1 1 d U . .
H09_1 H 0.0195 -0.0033 0.1352 0.116 Uiso 1 1 calc R . .
C10_1 C 0.01462(16) 0.0234(2) 0.10467(16) 0.088(2) Uani 1 1 d U . .
H10_1 H 0.0172 0.0111 0.0907 0.106 Uiso 1 1 calc R . .
C11_1 C 0.0139(2) 0.0234(3) 0.1814(2) 0.159(5) Uani 1 1 d U . .
H11A_1 H 0.0285 0.0111 0.1842 0.238 Uiso 1 1 calc R . .
H11B_1 H -0.0028 0.0148 0.1863 0.238 Uiso 1 1 calc R . .
H11C_1 H 0.0165 0.0391 0.1924 0.238 Uiso 1 1 calc R . .
N2_1 N -0.04039(11) 0.09839(11) -0.01190(11) 0.0591(14) Uani 1 1 d U . .
C21_1 C -0.04131(15) 0.11036(14) -0.03702(13) 0.0604(18) Uani 1 1 d U . .
C22_1 C -0.06802(16) 0.11858(15) -0.04279(14) 0.070(2) Uani 1 1 d U . .
H22_1 H -0.0735 0.1273 -0.0585 0.084 Uiso 1 1 calc R . .
C23_1 C -0.08437(15) 0.11177(14) -0.02179(14) 0.0662(19) Uani 1 1 d U . .
H23_1 H -0.1028 0.1146 -0.0202 0.079 Uiso 1 1 calc R . .
C24_1 C -0.06656(14) 0.09924(14) -0.00247(13) 0.0596(18) Uani 1 1 d U . .
C25_1 C -0.07520(15) 0.08888(15) 0.02200(14) 0.0667(19) Uani 1 1 d U . .
C26_1 C -0.10534(15) 0.0914(2) 0.03010(13) 0.071(2) Uani 1 1 d U . .
C27_1 C -0.11639(19) 0.11692(19) 0.03366(14) 0.082(2) Uani 1 1 d U . .
H27_1 H -0.1062 0.1323 0.0301 0.099 Uiso 1 1 calc R . .
C28_1 C -0.1430(2) 0.1192(2) 0.04268(16) 0.091(2) Uani 1 1 d U . .
H28_1 H -0.1509 0.136 0.0448 0.109 Uiso 1 1 calc R . .
N6_1 N -0.15679(13) 0.0968(2) 0.04816(11) 0.0786(18) Uani 1 1 d U . .
C29_1 C -0.14681(17) 0.0722(2) 0.04417(13) 0.073(2) Uani 1 1 d U . .
H29_1 H -0.1574 0.0571 0.0473 0.088 Uiso 1 1 calc R . .
C30_1 C -0.12085(18) 0.06939(17) 0.03541(13) 0.073(2) Uani 1 1 d U . .
H30_1 H -0.1137 0.0522 0.0331 0.087 Uiso 1 1 calc R . .
C31_1 C -0.18479(16) 0.0998(2) 0.05863(17) 0.108(3) Uani 1 1 d U . .
H31A_1 H -0.1972 0.1001 0.0438 0.162 Uiso 1 1 calc R . .
H31B_1 H -0.1862 0.1163 0.0686 0.162 Uiso 1 1 calc R . .
H31C_1 H -0.189 0.0849 0.0703 0.162 Uiso 1 1 calc R . .
N3_1 N 0.01562(12) 0.09364(11) -0.02371(10) 0.0599(15) Uani 1 1 d U . .
C41_1 C 0.04279(16) 0.09097(15) -0.02572(13) 0.0667(19) Uani 1 1 d U . .
C42_1 C 0.05179(17) 0.10031(18) -0.05222(15) 0.085(2) Uani 1 1 d U . .
H42_1 H 0.0694 0.1001 -0.0587 0.102 Uiso 1 1 calc R . .
C43_1 C 0.03008(17) 0.10924(17) -0.06533(14) 0.083(2) Uani 1 1 d U . .
H43_1 H 0.0298 0.1168 -0.0825 0.1 Uiso 1 1 calc R . .
C44_1 C 0.00706(17) 0.10511(16) -0.04787(13) 0.072(2) Uani 1 1 d U . .
C45_1 C -0.01924(16) 0.11276(14) -0.05379(13) 0.0636(19) Uani 1 1 d U . .
C46_1 C -0.02358(15) 0.12517(18) -0.08124(16) 0.076(2) Uani 1 1 d U . .
C47_1 C -0.03230(18) 0.1521(2) -0.08353(18) 0.098(3) Uani 1 1 d U . .
H47_1 H -0.0365 0.162 -0.0681 0.117 Uiso 1 1 calc R . .
C48_1 C -0.0345(2) 0.1637(2) -0.1088(3) 0.114(3) Uani 1 1 d U . .
H48_1 H -0.0405 0.1813 -0.111 0.136 Uiso 1 1 calc R . .
N7_1 N -0.02768(17) 0.1484(3) -0.13029(18) 0.120(3) Uani 1 1 d U . .
C49_1 C -0.02030(18) 0.1226(3) -0.12917(19) 0.112(3) Uani 1 1 d U . .
H49_1 H -0.0166 0.113 -0.1449 0.135 Uiso 1 1 calc R . .
C50_1 C -0.01826(15) 0.1105(2) -0.10463(16) 0.090(2) Uani 1 1 d U . .
H50_1 H -0.0133 0.0925 -0.1034 0.108 Uiso 1 1 calc R . .
C51_1 C -0.0306(3) 0.1627(3) -0.1589(2) 0.173(5) Uani 1 1 d U . .
H51A_1 H -0.0284 0.1818 -0.1568 0.259 Uiso 1 1 calc R . .
H51B_1 H -0.0482 0.159 -0.1661 0.259 Uiso 1 1 calc R . .
H51C_1 H -0.0171 0.1559 -0.1709 0.259 Uiso 1 1 calc R . .
N4_1 N 0.02545(11) 0.07017(11) 0.02752(11) 0.0591(14) Uani 1 1 d U . .
C61_1 C 0.02634(15) 0.06074(14) 0.05362(14) 0.0598(18) Uani 1 1 d U . .
C62_1 C 0.05374(16) 0.05551(16) 0.06079(14) 0.076(2) Uani 1 1 d U . .
H62_1 H 0.0596 0.049 0.0774 0.091 Uiso 1 1 calc R . .
C63_1 C 0.06964(15) 0.06145(15) 0.03979(14) 0.072(2) Uani 1 1 d U . .
H63_1 H 0.0883 0.0598 0.0389 0.086 Uiso 1 1 calc R . .
C64_1 C 0.05168(14) 0.07105(14) 0.01865(14) 0.0625(18) Uani 1 1 d U . .
C65_1 C 0.06022(14) 0.08142(14) -0.00592(13) 0.0632(19) Uani 1 1 d U . .
C66_1 C 0.09015(16) 0.08309(19) -0.01133(12) 0.072(2) Uani 1 1 d U . .
C67_1 C 0.10669(19) 0.05991(17) -0.01210(13) 0.074(2) Uani 1 1 d U . .
H67_1 H 0.0995 0.0433 -0.0072 0.089 Uiso 1 1 calc R . .
C68_1 C 0.13292(19) 0.0614(2) -0.01986(14) 0.076(2) Uani 1 1 d U . .
H68_1 H 0.1433 0.0459 -0.0209 0.091 Uiso 1 1 calc R . .
N8_1 N 0.14366(13) 0.08515(19) -0.02593(10) 0.0763(18) Uani 1 1 d U . .
C69_1 C 0.12930(19) 0.1086(2) -0.02452(14) 0.082(2) Uani 1 1 d U . .
H69_1 H 0.1374 0.125 -0.0288 0.099 Uiso 1 1 calc R . .
C70_1 C 0.10248(17) 0.10789(18) -0.01660(14) 0.075(2) Uani 1 1 d U . .
H70_1 H 0.0928 0.1238 -0.0148 0.09 Uiso 1 1 calc R . .
C71_1 C 0.17210(16) 0.0869(2) -0.03503(16) 0.099(3) Uani 1 1 d U . .
H71A_1 H 0.1838 0.0826 -0.0202 0.149 Uiso 1 1 calc R . .
H71B_1 H 0.1758 0.1048 -0.0412 0.149 Uiso 1 1 calc R . .
H71C_1 H 0.175 0.0744 -0.0495 0.149 Uiso 1 1 calc R . .
Cu_2 Cu 0 0 0 0.0537(3) Uani 1 2 d SU . .
N1_2 N 0.00559(11) -0.01776(10) 0.03608(9) 0.0556(14) Uani 1 1 d U . .
C01_2 C -0.01343(15) -0.02375(15) 0.05548(13) 0.0629(19) Uani 1 1 d U . .
C02_2 C -0.00179(17) -0.03801(16) 0.07702(13) 0.073(2) Uani 1 1 d U . .
H02_2 H -0.0108 -0.0453 0.0917 0.088 Uiso 1 1 calc R . .
C03_2 C 0.02481(16) -0.03908(15) 0.07238(13) 0.069(2) Uani 1 1 d U . .
H03_2 H 0.0376 -0.0469 0.0836 0.083 Uiso 1 1 calc R . .
C04_2 C 0.03002(15) -0.02613(13) 0.04696(12) 0.0568(17) Uani 1 1 d U . .
C05_2 C 0.05527(14) -0.02266(13) 0.03534(13) 0.0602(18) Uani 1 1 d U . .
C06_2 C 0.08010(14) -0.02896(16) 0.05119(12) 0.0564(17) Uani 1 1 d U . .
C07_2 C 0.08525(16) -0.05506(18) 0.06153(15) 0.079(2) Uani 1 1 d U . .
H07_2 H 0.0728 -0.0688 0.0591 0.095 Uiso 1 1 calc R . .
C08_2 C 0.1085(2) -0.05980(19) 0.07498(16) 0.091(2) Uani 1 1 d U . .
H08_2 H 0.1121 -0.0772 0.0808 0.109 Uiso 1 1 calc R . .
N5_2 N 0.12616(12) -0.04061(16) 0.08010(11) 0.0693(16) Uani 1 1 d U . .
C09_2 C 0.12192(17) -0.01546(18) 0.07082(15) 0.079(2) Uani 1 1 d U . .
H09_2 H 0.1346 -0.002 0.0739 0.095 Uiso 1 1 calc R . .
C10_2 C 0.09875(18) -0.00978(17) 0.05683(13) 0.073(2) Uani 1 1 d U . .
H10_2 H 0.0957 0.0078 0.051 0.088 Uiso 1 1 calc R . .
C11_2 C 0.15222(16) -0.04727(18) 0.09437(16) 0.095(3) Uani 1 1 d U . .
H11A_2 H 0.1658 -0.0514 0.0812 0.142 Uiso 1 1 calc R . .
H11B_2 H 0.1495 -0.0625 0.106 0.142 Uiso 1 1 calc R . .
H11C_2 H 0.1579 -0.0321 0.1049 0.142 Uiso 1 1 calc R . .
N2_2 N -0.03987(10) 0.00214(10) 0.00759(10) 0.0548(14) Uani 1 1 d U . .
C21_2 C -0.05974(15) 0.01223(13) -0.00912(13) 0.0589(18) Uani 1 1 d U . .
C22_2 C -0.08536(14) 0.01306(14) 0.00417(13) 0.0624(18) Uani 1 1 d U . .
H22_2 H -0.1016 0.019 -0.0029 0.075 Uiso 1 1 calc R . .
C23_2 C -0.08087(14) 0.00339(14) 0.02903(14) 0.0627(18) Uani 1 1 d U . .
H23_2 H -0.0937 0.0019 0.0426 0.075 Uiso 1 1 calc R . .
C24_2 C -0.05326(14) -0.00420(14) 0.03128(13) 0.0578(18) Uani 1 1 d U . .
C25_2 C -0.04097(14) -0.01658(14) 0.05325(12) 0.0597(18) Uani 1 1 d U . .
C26_2 C -0.05831(14) -0.02210(15) 0.07727(13) 0.0617(18) Uani 1 1 d U . .
C27_2 C -0.08018(17) -0.03976(17) 0.07627(14) 0.080(2) Uani 1 1 d U . .
H27_2 H -0.0842 -0.0486 0.0602 0.096 Uiso 1 1 calc R . .
C28_2 C -0.09581(15) -0.04415(16) 0.09888(17) 0.078(2) Uani 1 1 d U . .
H28_2 H -0.1104 -0.0559 0.0977 0.093 Uiso 1 1 calc R . .
N6_2 N -0.09082(12) -0.03247(14) 0.12157(12) 0.0682(16) Uani 1 1 d U . .
C29_2 C -0.0702(2) -0.01555(19) 0.12369(15) 0.089(2) Uani 1 1 d U . .
H29_2 H -0.0668 -0.0074 0.1403 0.107 Uiso 1 1 calc R . .
C30_2 C -0.05342(15) -0.00959(16) 0.10169(15) 0.079(2) Uani 1 1 d U . .
H30_2 H -0.0393 0.0026 0.1035 0.095 Uiso 1 1 calc R . .
C31_2 C -0.10794(15) -0.03726(18) 0.14622(14) 0.089(2) Uani 1 1 d U . .
H31A_2 H -0.1252 -0.0441 0.1408 0.133 Uiso 1 1 calc R . .
H31B_2 H -0.1103 -0.0206 0.1558 0.133 Uiso 1 1 calc R . .
H31C_2 H -0.0992 -0.0502 0.1577 0.133 Uiso 1 1 calc R . .
C01_3 C 0.24232(17) -0.0401(2) 0.07476(14) 0.090(2) Uani 1 1 d U . .
H01A_3 H 0.2515 -0.0385 0.0575 0.108 Uiso 1 1 calc R . .
H01B_3 H 0.2559 -0.0405 0.0889 0.108 Uiso 1 1 calc R . .
C02_3 C 0.22672(17) -0.06563(19) 0.07537(17) 0.083(2) Uani 1 1 d U . .
C03_3 C 0.22454(19) -0.0821(2) 0.09811(18) 0.093(2) Uani 1 1 d U . .
C04_3 C 0.2081(2) -0.1045(2) 0.09928(18) 0.098(3) Uani 1 1 d U . .
C05_3 C 0.1926(2) -0.11196(19) 0.0772(2) 0.106(3) Uani 1 1 d U . .
H05_3 H 0.181 -0.1266 0.078 0.127 Uiso 1 1 calc R . .
C06_3 C 0.19513(19) -0.0970(2) 0.0542(2) 0.098(3) Uani 1 1 d U . .
C07_3 C 0.21164(18) -0.0733(2) 0.05219(16) 0.094(3) Uani 1 1 d U . .
H07_3 H 0.2124 -0.0634 0.0363 0.113 Uiso 1 1 calc R . .
O01_3 O 0.24109(12) -0.07550(11) 0.12025(11) 0.0963(17) Uani 1 1 d U . .
C08_3 C 0.2667(2) -0.0922(2) 0.1195(2) 0.131(4) Uani 1 1 d U . .
H08A_3 H 0.2625 -0.1106 0.1247 0.157 Uiso 1 1 calc R . .
H08B_3 H 0.2735 -0.0927 0.1011 0.157 Uiso 1 1 calc R . .
C09_3 C 0.2871(3) -0.0820(3) 0.1369(3) 0.141(4) Uani 1 1 d U . .
O02_3 O 0.3061(2) -0.09694(19) 0.14471(16) 0.161(3) Uani 1 1 d U . .
O03_3 O 0.28659(15) -0.0569(2) 0.14287(16) 0.150(3) Uani 1 1 d U . .
S1_3 S 0.17639(8) -0.10723(8) 0.02475(7) 0.1373(11) Uani 1 1 d U . .
O04_3 O 0.1893(2) -0.1316(2) 0.01542(19) 0.217(5) Uani 1 1 d U . .
O05_3 O 0.1821(2) -0.0877(2) 0.00471(18) 0.199(4) Uani 1 1 d U . .
O06_3 O 0.15051(19) -0.1092(3) 0.03230(19) 0.259(7) Uani 1 1 d U . .
C11_3 C 0.19324(15) 0.02681(15) 0.13563(12) 0.0664(19) Uani 1 1 d U . .
H11A_3 H 0.2082 0.0242 0.148 0.08 Uiso 1 1 calc R . .
H11B_3 H 0.1892 0.0459 0.1347 0.08 Uiso 1 1 calc R . .
C12_3 C 0.20090(16) 0.01637(16) 0.10750(13) 0.070(2) Uani 1 1 d U . .
C13_3 C 0.22002(16) -0.00353(16) 0.10362(13) 0.0661(19) Uani 1 1 d U . .
C14_3 C 0.22388(16) -0.01557(17) 0.07893(15) 0.080(2) Uani 1 1 d U . .
C15_3 C 0.20863(19) -0.00504(18) 0.05693(14) 0.083(2) Uani 1 1 d U . .
H15_3 H 0.2112 -0.0122 0.0397 0.099 Uiso 1 1 calc R . .
C16_3 C 0.19053(16) 0.01516(18) 0.06039(13) 0.073(2) Uani 1 1 d U . .
C17_3 C 0.18663(15) 0.02622(15) 0.08510(15) 0.073(2) Uani 1 1 d U . .
H17_3 H 0.1745 0.0403 0.0872 0.088 Uiso 1 1 calc R . .
O11_3 O 0.23584(10) -0.01181(10) 0.12536(8) 0.0699(13) Uani 1 1 d U . .
C18_3 C 0.25992(17) 0.00398(17) 0.12733(14) 0.083(2) Uani 1 1 d U . .
H18A_3 H 0.2551 0.0228 0.1249 0.099 Uiso 1 1 calc R . .
H18B_3 H 0.2717 -0.001 0.1125 0.099 Uiso 1 1 calc R . .
C19_3 C 0.27507(19) 0.00139(18) 0.15279(16) 0.077(2) Uani 1 1 d U . .
O12_3 O 0.29855(13) 0.01184(12) 0.15262(10) 0.0933(16) Uani 1 1 d U . .
O13_3 O 0.26503(12) -0.01065(13) 0.17244(12) 0.1032(18) Uani 1 1 d U . .
S2_3 S 0.17334(5) 0.02989(5) 0.03222(4) 0.0930(7) Uani 1 1 d U . .
O14_3 O 0.17327(15) 0.00886(16) 0.01189(12) 0.141(3) Uani 1 1 d U . .
O15_3 O 0.18868(14) 0.05199(18) 0.02274(13) 0.162(4) Uani 1 1 d U . .
O16_3 O 0.14682(13) 0.03524(13) 0.04120(11) 0.1105(19) Uani 1 1 d U . .
C21_3 C 0.15175(17) -0.0538(2) 0.18525(17) 0.094(3) Uani 1 1 d U . .
H21A_3 H 0.1684 -0.0533 0.1955 0.113 Uiso 1 1 calc R . .
H21B_3 H 0.137 -0.0554 0.198 0.113 Uiso 1 1 calc R . .
C22_3 C 0.14872(18) -0.02772(19) 0.16914(14) 0.086(2) Uani 1 1 d U . .
C23_3 C 0.17066(17) -0.01112(18) 0.16283(14) 0.077(2) Uani 1 1 d U . .
C24_3 C 0.16871(17) 0.01151(16) 0.14570(13) 0.072(2) Uani 1 1 d U . .
C25_3 C 0.14329(18) 0.01824(17) 0.13664(13) 0.077(2) Uani 1 1 d U . .
H25_3 H 0.1411 0.0333 0.1256 0.093 Uiso 1 1 calc R . .
C26_3 C 0.12088(17) 0.0030(2) 0.14364(16) 0.087(2) Uani 1 1 d U . .
C27_3 C 0.12383(19) -0.0202(2) 0.15945(18) 0.105(3) Uani 1 1 d U . .
H27_3 H 0.1088 -0.0307 0.1634 0.126 Uiso 1 1 calc R . .
O21_3 O 0.19617(10) -0.01786(10) 0.17356(9) 0.0781(14) Uani 1 1 d U . .
C28_3 C 0.20222(18) -0.00156(18) 0.19685(15) 0.090(2) Uani 1 1 d U . .
H28A_3 H 0.1858 0.0021 0.2068 0.108 Uiso 1 1 calc R . .
H28B_3 H 0.2098 0.0155 0.1911 0.108 Uiso 1 1 calc R . .
C29_3 C 0.2218(2) -0.0160(2) 0.21460(18) 0.095(3) Uani 1 1 d U . .
O22_3 O 0.23017(13) -0.00100(13) 0.23438(12) 0.1114(19) Uani 1 1 d U . .
O23_3 O 0.22806(13) -0.03986(16) 0.21105(11) 0.1052(18) Uani 1 1 d U . .
S3_3 S 0.08780(5) 0.01260(7) 0.13240(5) 0.1100(8) Uani 1 1 d U . .
O24_3 O 0.09110(13) 0.03417(13) 0.11344(12) 0.117(2) Uani 1 1 d U . .
O25_3 O 0.07498(14) 0.01963(18) 0.15626(12) 0.145(3) Uani 1 1 d U . .
O26_3 O 0.07661(12) -0.01225(15) 0.11909(13) 0.122(2) Uani 1 1 d U . .
C31_3 C 0.2029(2) -0.11960(19) 0.1263(2) 0.115(3) Uani 1 1 d U . .
H31A_3 H 0.202 -0.1388 0.123 0.139 Uiso 1 1 calc R . .
H31B_3 H 0.2176 -0.1162 0.1387 0.139 Uiso 1 1 calc R . .
C32_3 C 0.1769(2) -0.1100(2) 0.1383(2) 0.108(3) Uani 1 1 d U . .
C33_3 C 0.1755(2) -0.0888(2) 0.1581(2) 0.102(3) Uani 1 1 d U . .
C34_3 C 0.1519(2) -0.0777(2) 0.1673(2) 0.102(3) Uani 1 1 d U . .
C35_3 C 0.1281(2) -0.0879(3) 0.1577(2) 0.125(4) Uani 1 1 d U A .
H35_3 H 0.1119 -0.0804 0.1636 0.15 Uiso 1 1 calc R . .
C36_3 C 0.1278(3) -0.1099(3) 0.1387(3) 0.133(4) Uani 1 1 d U . .
C37_3 C 0.1507(3) -0.1201(2) 0.1296(2) 0.120(4) Uani 1 1 d U A .
H37_3 H 0.1501 -0.1342 0.1173 0.144 Uiso 1 1 calc R . .
O31_3 O 0.20054(12) -0.08123(11) 0.16897(11) 0.1027(18) Uani 1 1 d U . .
C38_3 C 0.2071(2) -0.0977(2) 0.19330(19) 0.121(3) Uani 1 1 d U . .
H38A_3 H 0.1996 -0.1156 0.1913 0.145 Uiso 1 1 calc R . .
H38B_3 H 0.1992 -0.0895 0.2092 0.145 Uiso 1 1 calc R . .
C39_3 C 0.2370(2) -0.0995(2) 0.1966(2) 0.112(3) Uani 1 1 d U . .
O32_3 O 0.24417(15) -0.11267(15) 0.21671(15) 0.144(3) Uani 1 1 d U . .
O33_3 O 0.25247(15) -0.08687(15) 0.18127(15) 0.118(2) Uani 1 1 d U . .
S4A_3 S 0.09769(15) -0.12537(15) 0.12671(14) 0.141(3) Uani 0.7 1 d PDU A 1
O34A_3 O 0.0847(3) -0.1366(3) 0.1494(2) 0.175(4) Uiso 0.7 1 d PDU A 1
O35A_3 O 0.1045(3) -0.1466(3) 0.1065(3) 0.213(6) Uiso 0.7 1 d PDU A 1
O36A_3 O 0.0840(2) -0.1041(2) 0.1129(2) 0.139(3) Uiso 0.7 1 d PDU A 1
S4B_3 S 0.0958(6) -0.1245(5) 0.1315(4) 0.193(11) Uiso 0.3 1 d PDU A 2
O34B_3 O 0.0751(4) -0.1126(4) 0.1497(4) 0.109(6) Uiso 0.3 1 d PDU A 2
O35B_3 O 0.0984(3) -0.1526(3) 0.1378(3) 0.089(5) Uiso 0.3 1 d PDU A 2
O36B_3 O 0.0932(3) -0.1203(3) 0.1033(3) 0.076(4) Uiso 0.3 1 d PDU A 2
Na1_3 Na 0.23442(6) -0.04725(6) 0.15979(5) 0.0844(9) Uani 1 1 d U . .
C01_4 C 0.30878(16) -0.07206(16) 0.35016(13) 0.076(2) Uani 1 1 d U . .
H01A_4 H 0.2993 -0.0729 0.333 0.091 Uiso 1 1 calc R . .
H01B_4 H 0.2967 -0.0786 0.3641 0.091 Uiso 1 1 calc R . .
C02_4 C 0.33388(15) -0.08974(14) 0.34901(15) 0.070(2) Uani 1 1 d U . .
C03_4 C 0.34724(18) -0.09466(16) 0.32468(16) 0.076(2) Uani 1 1 d U . .
C04_4 C 0.37203(19) -0.10730(16) 0.32407(16) 0.082(2) Uani 1 1 d U . .
C05_4 C 0.38369(17) -0.11646(17) 0.34826(18) 0.086(2) Uani 1 1 d U . .
H05_4 H 0.4006 -0.1245 0.3482 0.103 Uiso 1 1 calc R . .
C06_4 C 0.36974(19) -0.11330(17) 0.37194(17) 0.084(2) Uani 1 1 d U . .
C07_4 C 0.34525(19) -0.09952(16) 0.37271(15) 0.085(2) Uani 1 1 d U . .
H07_4 H 0.3365 -0.0969 0.3891 0.102 Uiso 1 1 calc R . .
O01_4 O 0.33465(10) -0.08753(10) 0.30083(9) 0.0755(14) Uani 1 1 d U . .
C08_4 C 0.31952(18) -0.11067(18) 0.29071(16) 0.096(3) Uani 1 1 d U . .
H08A_4 H 0.3077 -0.1173 0.3049 0.115 Uiso 1 1 calc R . .
H08B_4 H 0.332 -0.125 0.2861 0.115 Uiso 1 1 calc R . .
C09_4 C 0.3033(2) -0.1039(3) 0.26681(18) 0.110(3) Uani 1 1 d U . .
O02_4 O 0.29314(15) -0.12477(14) 0.25520(13) 0.124(2) Uani 1 1 d U . .
O03_4 O 0.29898(16) -0.07969(16) 0.26075(13) 0.134(3) Uani 1 1 d U . .
S1_4 S 0.38275(6) -0.12463(6) 0.40366(5) 0.1081(8) Uani 1 1 d U . .
O04_4 O 0.36238(17) -0.14239(17) 0.41517(15) 0.157(3) Uani 1 1 d U . .
O05_4 O 0.38547(13) -0.10076(14) 0.42009(11) 0.118(2) Uani 1 1 d U . .
O06_4 O 0.40912(18) -0.13531(19) 0.39767(13) 0.164(3) Uani 1 1 d U . .
C11_4 C 0.33390(14) 0.02372(15) 0.32013(12) 0.0660(19) Uani 1 1 d U . .
H11A_4 H 0.3235 0.0189 0.3043 0.079 Uiso 1 1 calc R . .
H11B_4 H 0.3283 0.0415 0.326 0.079 Uiso 1 1 calc R . .
C12_4 C 0.32890(14) 0.00333(15) 0.34257(14) 0.0607(18) Uani 1 1 d U . .
C13_4 C 0.31934(14) -0.02258(18) 0.33690(12) 0.067(2) Uani 1 1 d U . .
C14_4 C 0.31650(14) -0.04329(15) 0.35609(13) 0.0644(19) Uani 1 1 d U . .
C15_4 C 0.32332(14) -0.03544(18) 0.38246(14) 0.074(2) Uani 1 1 d U . .
H15_4 H 0.3221 -0.0482 0.3962 0.089 Uiso 1 1 calc R . .
C16_4 C 0.33183(14) -0.00942(17) 0.38907(13) 0.0636(19) Uani 1 1 d U . .
C17_4 C 0.33461(13) 0.00928(16) 0.36862(14) 0.0658(19) Uani 1 1 d U . .
H17_4 H 0.3406 0.0265 0.3729 0.079 Uiso 1 1 calc R . .
O11_4 O 0.31140(10) -0.02969(9) 0.31038(8) 0.0701(13) Uani 1 1 d U . .
C18_4 C 0.28278(17) -0.02471(19) 0.30734(14) 0.092(3) Uani 1 1 d U . .
H18A_4 H 0.278 -0.0085 0.3171 0.111 Uiso 1 1 calc R . .
H18B_4 H 0.2728 -0.0396 0.3152 0.111 Uiso 1 1 calc R . .
C19_4 C 0.2752(2) -0.02163(18) 0.27892(18) 0.090(2) Uani 1 1 d U . .
O12_4 O 0.24927(14) -0.02114(13) 0.27496(10) 0.1061(18) Uani 1 1 d U . .
O13_4 O 0.29205(14) -0.01819(13) 0.26099(12) 0.1103(19) Uani 1 1 d U . .
S2_4 S 0.33894(5) -0.00037(5) 0.42281(3) 0.0772(6) Uani 1 1 d U . .
O14_4 O 0.31770(11) 0.01818(12) 0.43056(9) 0.0958(17) Uani 1 1 d U . .
O15_4 O 0.36545(11) 0.01249(12) 0.42211(8) 0.0912(16) Uani 1 1 d U . .
O16_4 O 0.33818(12) -0.02539(11) 0.43809(9) 0.0955(17) Uani 1 1 d U . .
C21_4 C 0.41325(16) -0.01390(17) 0.26675(14) 0.084(2) Uani 1 1 d U . .
H21A_4 H 0.4293 -0.0065 0.2584 0.101 Uiso 1 1 calc R . .
H21B_4 H 0.4001 -0.0173 0.2527 0.101 Uiso 1 1 calc R . .
C22_4 C 0.40192(17) 0.00626(16) 0.28695(13) 0.072(2) Uani 1 1 d U . .
C23_4 C 0.37397(18) 0.00839(16) 0.29203(14) 0.074(2) Uani 1 1 d U . .
C24_4 C 0.36314(16) 0.02406(15) 0.31328(13) 0.070(2) Uani 1 1 d U . .
C25_4 C 0.38203(19) 0.03841(16) 0.32859(13) 0.079(2) Uani 1 1 d U . .
H25_4 H 0.376 0.0493 0.3427 0.095 Uiso 1 1 calc R . .
C26_4 C 0.40960(17) 0.03705(17) 0.32350(14) 0.074(2) Uani 1 1 d U . .
C27_4 C 0.41943(17) 0.02124(16) 0.30343(16) 0.079(2) Uani 1 1 d U . .
H27_4 H 0.4379 0.0203 0.3006 0.095 Uiso 1 1 calc R . .
O21_4 O 0.35643(9) -0.00460(9) 0.27421(8) 0.0708(13) Uani 1 1 d U . .
C28_4 C 0.34723(18) 0.01389(15) 0.25334(13) 0.083(2) Uani 1 1 d U . .
H28A_4 H 0.3618 0.0259 0.2484 0.1 Uiso 1 1 calc R . .
H28B_4 H 0.3325 0.0247 0.2603 0.1 Uiso 1 1 calc R . .
C29_4 C 0.33811(18) -0.0008(2) 0.22926(17) 0.088(2) Uani 1 1 d U . .
O22_4 O 0.32614(11) 0.01293(11) 0.21106(10) 0.0875(15) Uani 1 1 d U . .
O23_4 O 0.34094(13) -0.02658(16) 0.22753(10) 0.1084(19) Uani 1 1 d U . .
S3_4 S 0.43292(5) 0.05711(5) 0.34285(4) 0.0927(7) Uani 1 1 d U . .
O24_4 O 0.44531(16) 0.07531(16) 0.32417(13) 0.151(3) Uani 1 1 d U . .
O25_4 O 0.41746(11) 0.07012(13) 0.36354(11) 0.1106(19) Uani 1 1 d U . .
O26_4 O 0.45255(11) 0.03756(13) 0.35331(11) 0.1034(17) Uani 1 1 d U . .
C31_4 C 0.38968(18) -0.10904(18) 0.29839(16) 0.093(3) Uani 1 1 d U . .
H31A_4 H 0.4001 -0.1256 0.2987 0.112 Uiso 1 1 calc R . .
H31B_4 H 0.3782 -0.1094 0.2825 0.112 Uiso 1 1 calc R . .
O31_4 O 0.38193(11) -0.06367(11) 0.26347(10) 0.0883(15) Uani 1 1 d U . .
C38_4 C 0.3900(2) -0.0698(2) 0.23598(19) 0.125(3) Uani 1 1 d U . .
H38A_4 H 0.4019 -0.0853 0.2359 0.15 Uiso 1 1 calc R . .
H38B_4 H 0.3997 -0.0546 0.2284 0.15 Uiso 1 1 calc R . .
C39_4 C 0.3662(3) -0.0755(3) 0.2194(2) 0.163(5) Uani 1 1 d U . .
O32_4 O 0.36762(18) -0.0728(2) 0.19393(19) 0.174(3) Uani 1 1 d U . .
O33_4 O 0.3472(2) -0.0866(2) 0.23057(18) 0.170(3) Uani 1 1 d U . .
S4_4 S 0.47738(6) -0.06314(7) 0.33637(6) 0.1158(9) Uani 1 1 d U . .
O34_4 O 0.48779(16) -0.03656(17) 0.33688(17) 0.157(3) Uani 1 1 d U . .
O35_4 O 0.46703(14) -0.07147(17) 0.36292(13) 0.135(2) Uani 1 1 d U . .
O36_4 O 0.49505(14) -0.08362(18) 0.32496(15) 0.147(3) Uani 1 1 d U . .
C32_4 C 0.40872(17) -0.0850(2) 0.29679(16) 0.084(2) Uani 1 1 d U . .
C33_4 C 0.40438(18) -0.0629(2) 0.28069(15) 0.079(2) Uani 1 1 d U . .
C34_4 C 0.42027(19) -0.0406(2) 0.28133(15) 0.086(2) Uani 1 1 d U . .
C35_4 C 0.44385(18) -0.0404(2) 0.29838(17) 0.094(2) Uani 1 1 d U . .
H35_4 H 0.4555 -0.0257 0.2986 0.112 Uiso 1 1 calc R . .
C36_4 C 0.44868(17) -0.0629(2) 0.31443(17) 0.093(3) Uani 1 1 d U . .
C37_4 C 0.4319(2) -0.0851(2) 0.31386(16) 0.093(2) Uani 1 1 d U . .
H37_4 H 0.4358 -0.1001 0.3245 0.112 Uiso 1 1 calc R . .
Na1_4 Na 0.33490(6) -0.04917(6) 0.27002(5) 0.0811(8) Uani 1 1 d U . .
Zn1_5 Zn 0.32955(2) 0.00162(2) 0.173704(17) 0.0895(4) Uani 1 1 d U . .
Zn2_5 Zn 0.28079(3) -0.12649(3) 0.21830(3) 0.1373(5) Uani 1 1 d U . .
Cl1_5 Cl 0.36505(6) 0.02325(8) 0.15653(6) 0.1578(13) Uani 1 1 d U . .
Cl2_5 Cl 0.28134(14) -0.16910(11) 0.20460(13) 0.275(3) Uani 1 1 d U . .
Na1_5 Na 0.28546(8) -0.04912(8) 0.21329(6) 0.1126(11) Uani 1 1 d U . .
Na2_5 Na 0.27142(14) 0.03645(14) 0.22006(11) 0.197(2) Uani 1 1 d U . .
Na3_5 Na 0.37482(12) 0.06279(12) 0.39675(10) 0.178(2) Uani 1 1 d U . .
Na4_5 Na 0.45396(14) -0.12611(15) 0.36932(13) 0.215(3) Uani 1 1 d U . .
Na5_5 Na 0.0573(2) -0.0586(2) 0.1359(2) 0.281(4) Uani 1 1 d U . .
Na6_5 Na 0.1237(3) 0.0700(3) 0.0853(2) 0.346(6) Uani 1 1 d U . .
O1_6 O 0.1178(6) 0.0032(6) 0.2298(6) 0.275(12) Uiso 0.5 1 d PDU . .
C1_6 C 0.1380(7) 0.0008(5) 0.2500(7) 0.211(12) Uiso 0.5 1 d PDU . .
C2_6 C 0.1499(5) -0.0260(5) 0.2497(5) 0.154(8) Uiso 0.5 1 d PDU . .
O3_6 O 0.1669(6) -0.0358(6) 0.2705(6) 0.284(12) Uiso 0.5 1 d PDU . .
C3_6 C 0.1793(8) -0.0610(7) 0.2653(8) 0.254(16) Uiso 0.5 1 d PDU . .
C4_6 C 0.2049(9) -0.0687(10) 0.2791(11) 0.32(2) Uiso 0.5 1 d PDU . .
O1_7 O -0.1680(5) 0.1741(5) 0.0684(5) 0.233(9) Uiso 0.5 1 d PDU . .
C1_7 C -0.1570(6) 0.1798(6) 0.0950(6) 0.216(13) Uiso 0.5 1 d PDU . .
C2_7 C -0.1466(5) 0.1563(6) 0.1114(5) 0.187(10) Uiso 0.5 1 d PDU . .
O3_7 O -0.1181(4) 0.1545(4) 0.1058(4) 0.200(7) Uiso 0.5 1 d PDU . .
C3_7 C -0.1031(5) 0.1315(5) 0.1138(5) 0.163(9) Uiso 0.5 1 d PDU . .
C4_7 C -0.0740(5) 0.1346(6) 0.1096(6) 0.198(11) Uiso 0.5 1 d PDU . .
O5_7 O -0.0645(7) 0.1404(8) 0.0831(7) 0.328(16) Uiso 0.5 1 d PDU . .
C1_8 C 0.1900(10) 0.1615(11) -0.0514(8) 0.31(2) Uiso 0.5 1 d PDU . .
C2_8 C 0.1943(7) 0.1615(10) -0.0216(8) 0.30(2) Uiso 0.5 1 d PDU . .
O3_8 O 0.1705(7) 0.1638(7) -0.0072(6) 0.333(15) Uiso 0.5 1 d PDU . .
C3_8 C 0.1684(6) 0.1503(7) 0.0181(7) 0.228(13) Uiso 0.5 1 d PDU . .
C4_8 C 0.1403(6) 0.1446(6) 0.0279(6) 0.200(12) Uiso 0.5 1 d PDU . .
O5_8 O 0.1466(6) 0.1200(6) 0.0442(6) 0.283(12) Uiso 0.5 1 d PDU . .
O1_9 O 0.14523(15) -0.03976(18) 0.02009(16) 0.158(3) Uani 1 1 d U . .
O2_9 O 0.32932(15) -0.03800(14) 0.16986(12) 0.132(2) Uani 1 1 d U . .
O3_9 O 0.30772(16) -0.10436(17) 0.19975(15) 0.156(3) Uani 1 1 d U . .
O4_9 O 0.16364(19) 0.08439(15) 0.11827(19) 0.171(3) Uani 1 1 d U . .
O6_9 O 0.5414(4) -0.0613(4) 0.3170(4) 0.274(7) Uiso 0.8 1 d P . .
O7_9 O -0.0185(5) 0.0200(5) 0.2440(5) 0.310(10) Uiso 0.7 1 d P . .
O8_9 O -0.0148(5) 0.0737(6) 0.2118(6) 0.292(11) Uiso 0.6 1 d P . .
O9_9 O 0.4565(6) -0.1562(6) 0.3246(6) 0.331(13) Uiso 0.6 1 d P . .
O10_9 O -0.0978(5) 0.1873(5) 0.0615(5) 0.241(10) Uiso 0.5 1 d P . .
O11_9 O 0.1311(3) -0.1541(3) 0.0650(3) 0.124(5) Uiso 0.4 1 d P . .

loop_
_atom_site_aniso_label
_atom_site_aniso_U_11
_atom_site_aniso_U_22
_atom_site_aniso_U_33
_atom_site_aniso_U_23
_atom_site_aniso_U_13
_atom_site_aniso_U_12
Cu_1 0.0652(6) 0.0842(6) 0.0325(5) 0.0045(4) 0.0044(4) 0.0010(4)
N1_1 0.076(5) 0.090(4) 0.037(4) 0.001(3) 0.014(3) -0.003(3)
C01_1 0.047(5) 0.105(6) 0.047(5) -0.002(4) 0.020(4) -0.001(4)
C02_1 0.064(5) 0.126(6) 0.035(4) 0.021(4) -0.003(4) 0.006(4)
C03_1 0.077(5) 0.120(6) 0.028(4) 0.015(4) 0.013(4) -0.006(5)
C04_1 0.078(6) 0.095(5) 0.022(4) 0.018(3) -0.004(4) -0.002(4)
C05_1 0.069(6) 0.084(5) 0.028(4) 0.005(3) -0.002(4) -0.002(4)
C06_1 0.066(5) 0.092(6) 0.047(6) 0.021(5) 0.004(4) -0.012(4)
C07_1 0.115(7) 0.126(7) 0.042(6) -0.005(5) -0.006(4) -0.011(5)
C08_1 0.104(7) 0.150(10) 0.054(7) -0.011(6) 0.003(4) -0.009(6)
N5_1 0.087(5) 0.136(7) 0.069(6) 0.027(6) 0.003(4) 0.003(5)
C09_1 0.091(6) 0.116(7) 0.084(8) 0.018(7) 0.001(5) 0.007(5)
C10_1 0.101(6) 0.124(8) 0.040(6) 0.013(5) 0.004(4) -0.006(5)
C11_1 0.124(8) 0.224(12) 0.128(9) 0.111(9) 0.052(7) 0.007(8)
N2_1 0.050(4) 0.082(4) 0.045(4) -0.001(3) -0.001(3) -0.003(3)
C21_1 0.072(6) 0.077(5) 0.032(4) 0.010(3) 0.002(4) 0.003(4)
C22_1 0.080(6) 0.085(5) 0.044(5) 0.011(4) -0.006(4) -0.001(4)
C23_1 0.066(5) 0.083(5) 0.050(5) 0.004(4) 0.004(4) -0.006(4)
C24_1 0.061(5) 0.084(5) 0.033(4) 0.002(4) -0.004(4) -0.003(4)
C25_1 0.076(5) 0.086(5) 0.038(5) 0.003(4) -0.013(4) 0.003(4)
C26_1 0.064(5) 0.111(7) 0.038(4) 0.000(4) 0.011(3) -0.001(6)
C27_1 0.094(7) 0.095(7) 0.058(5) -0.002(4) 0.014(4) -0.005(5)
C28_1 0.100(7) 0.102(7) 0.069(5) -0.015(5) 0.006(5) 0.028(6)
N6_1 0.075(5) 0.115(6) 0.047(4) 0.006(4) 0.003(3) -0.008(5)
C29_1 0.067(6) 0.110(8) 0.043(4) 0.020(4) 0.000(4) -0.017(5)
C30_1 0.078(6) 0.092(6) 0.047(4) 0.018(4) 0.004(4) -0.005(5)
C31_1 0.066(6) 0.176(9) 0.081(6) 0.002(6) 0.021(5) 0.013(6)
N3_1 0.059(4) 0.094(4) 0.027(3) 0.006(3) 0.003(3) 0.012(3)
C41_1 0.066(6) 0.095(5) 0.038(5) 0.009(4) 0.011(4) -0.003(4)
C42_1 0.074(5) 0.132(7) 0.049(5) 0.009(4) 0.009(4) -0.008(5)
C43_1 0.079(6) 0.132(7) 0.038(4) 0.023(4) 0.008(5) 0.012(5)
C44_1 0.083(6) 0.101(6) 0.032(5) 0.001(4) 0.016(4) -0.004(5)
C45_1 0.061(5) 0.082(5) 0.048(5) 0.011(4) 0.005(4) 0.011(4)
C46_1 0.069(5) 0.098(6) 0.061(6) 0.019(5) 0.001(4) -0.001(4)
C47_1 0.108(7) 0.115(8) 0.070(6) 0.012(5) 0.012(5) -0.013(6)
C48_1 0.127(8) 0.120(8) 0.095(8) 0.056(7) 0.010(6) 0.003(6)
N7_1 0.089(6) 0.202(10) 0.070(6) 0.058(7) 0.001(4) -0.002(6)
C49_1 0.076(6) 0.195(11) 0.065(7) 0.030(7) 0.005(4) 0.015(7)
C50_1 0.087(6) 0.148(7) 0.033(5) 0.009(5) 0.004(4) 0.016(5)
C51_1 0.161(10) 0.275(16) 0.082(8) 0.065(9) -0.010(7) -0.015(10)
N4_1 0.049(4) 0.087(4) 0.041(4) 0.001(3) 0.007(3) 0.005(3)
C61_1 0.067(6) 0.078(5) 0.035(5) 0.007(3) -0.008(4) 0.007(4)
C62_1 0.082(6) 0.109(6) 0.037(5) 0.010(4) 0.003(4) 0.002(5)
C63_1 0.059(5) 0.112(6) 0.044(5) 0.004(4) 0.000(4) 0.009(4)
C64_1 0.056(5) 0.085(5) 0.047(5) -0.003(4) 0.001(4) -0.002(4)
C65_1 0.064(5) 0.090(5) 0.035(5) 0.008(4) 0.006(4) 0.004(4)
C66_1 0.086(6) 0.103(7) 0.027(4) 0.005(4) 0.001(4) 0.009(6)
C67_1 0.092(7) 0.091(6) 0.039(4) -0.002(4) 0.006(4) 0.006(5)
C68_1 0.076(7) 0.096(7) 0.055(5) 0.004(4) 0.000(4) 0.004(5)
N8_1 0.066(5) 0.122(6) 0.041(4) -0.004(4) 0.006(3) 0.010(5)
C69_1 0.085(7) 0.103(7) 0.059(5) -0.004(4) 0.001(4) 0.000(6)
C70_1 0.074(6) 0.097(7) 0.054(5) 0.001(4) 0.003(4) 0.013(5)
C71_1 0.077(6) 0.154(8) 0.067(5) -0.008(5) 0.013(4) 0.004(5)
Cu_2 0.0581(7) 0.0753(8) 0.0276(6) 0.0021(5) 0.0018(5) 0.0037(6)
N1_2 0.061(4) 0.076(4) 0.029(3) 0.010(3) 0.001(3) 0.001(3)
C01_2 0.056(5) 0.100(5) 0.032(4) 0.005(4) 0.006(4) -0.003(4)
C02_2 0.078(6) 0.113(6) 0.029(4) 0.018(4) 0.001(4) 0.008(4)
C03_2 0.065(6) 0.104(6) 0.039(5) 0.016(4) 0.003(4) 0.013(4)
C04_2 0.060(5) 0.078(5) 0.032(4) -0.002(3) 0.003(4) 0.010(4)
C05_2 0.061(5) 0.073(5) 0.046(5) -0.005(4) -0.010(4) 0.015(4)
C06_2 0.060(5) 0.070(5) 0.039(4) -0.001(4) 0.003(3) -0.007(4)
C07_2 0.074(6) 0.094(7) 0.068(5) -0.006(5) -0.009(4) -0.002(5)
C08_2 0.101(7) 0.087(6) 0.083(6) 0.007(5) -0.021(5) 0.011(6)
N5_2 0.068(4) 0.089(5) 0.051(4) 0.005(4) -0.008(3) -0.001(4)
C09_2 0.098(7) 0.084(6) 0.055(5) -0.002(4) -0.006(5) -0.003(5)
C10_2 0.092(6) 0.084(6) 0.044(4) 0.006(4) -0.017(4) 0.004(5)
C11_2 0.081(6) 0.124(7) 0.079(6) 0.004(5) -0.021(5) 0.011(5)
N2_2 0.056(3) 0.079(4) 0.030(3) -0.003(3) -0.001(3) 0.004(3)
C21_2 0.071(5) 0.074(5) 0.032(4) 0.004(3) -0.008(4) -0.015(4)
C22_2 0.055(5) 0.096(5) 0.037(4) 0.010(4) 0.003(4) 0.010(4)
C23_2 0.059(5) 0.085(5) 0.044(5) 0.006(4) 0.013(3) 0.013(4)
C24_2 0.065(5) 0.083(5) 0.025(4) 0.003(3) 0.007(4) -0.004(4)
C25_2 0.066(5) 0.090(5) 0.023(4) 0.000(3) 0.006(4) -0.001(4)
C26_2 0.061(5) 0.082(5) 0.042(5) 0.005(4) 0.001(4) 0.007(4)
C27_2 0.098(6) 0.103(6) 0.038(5) 0.001(4) 0.015(4) -0.006(5)
C28_2 0.082(5) 0.100(6) 0.051(6) -0.003(5) 0.000(5) -0.014(4)
N6_2 0.062(4) 0.105(5) 0.038(4) 0.009(4) 0.003(3) -0.005(4)
C29_2 0.101(7) 0.128(7) 0.038(5) -0.014(4) 0.010(5) -0.006(6)
C30_2 0.084(5) 0.109(6) 0.044(5) -0.010(4) 0.007(4) -0.008(4)
C31_2 0.080(5) 0.138(7) 0.049(5) 0.011(4) 0.017(4) -0.001(5)
C01_3 0.099(6) 0.127(8) 0.043(5) -0.016(4) -0.009(4) 0.012(6)
C02_3 0.094(6) 0.096(6) 0.060(6) -0.022(5) -0.022(5) 0.023(5)
C03_3 0.107(7) 0.095(7) 0.076(7) -0.011(6) -0.033(5) 0.008(6)
C04_3 0.119(7) 0.091(6) 0.083(7) 0.003(5) -0.034(6) -0.006(6)
C05_3 0.129(8) 0.093(6) 0.096(7) -0.011(6) -0.046(6) 0.004(5)
C06_3 0.099(7) 0.112(7) 0.083(7) -0.038(6) -0.036(5) 0.017(6)
C07_3 0.099(6) 0.115(7) 0.068(6) -0.025(5) -0.021(5) 0.024(6)
O01_3 0.118(5) 0.093(4) 0.079(4) -0.008(3) -0.040(3) -0.001(4)
C08_3 0.142(9) 0.149(9) 0.102(7) -0.025(6) -0.064(7) 0.021(8)
C09_3 0.164(11) 0.127(10) 0.131(9) -0.038(8) -0.033(8) 0.040(9)
O02_3 0.171(7) 0.174(8) 0.138(6) -0.023(5) -0.041(5) 0.048(6)
O03_3 0.126(6) 0.165(7) 0.158(7) -0.030(6) -0.045(5) 0.003(5)
S1_3 0.144(3) 0.174(3) 0.094(2) -0.039(2) -0.055(2) 0.005(2)
O04_3 0.260(11) 0.210(9) 0.180(8) -0.128(8) -0.107(8) 0.083(8)
O05_3 0.233(10) 0.263(11) 0.100(6) -0.018(7) -0.089(6) -0.056(8)
O06_3 0.086(6) 0.53(2) 0.159(8) -0.123(10) -0.048(5) 0.018(8)
C11_3 0.085(5) 0.076(5) 0.039(4) -0.001(3) -0.018(4) 0.006(4)
C12_3 0.085(5) 0.088(5) 0.037(5) -0.007(4) -0.015(4) -0.010(5)
C13_3 0.091(6) 0.082(5) 0.026(5) -0.006(4) -0.006(4) 0.002(5)
C14_3 0.085(5) 0.113(6) 0.042(5) 0.004(5) -0.020(4) 0.005(5)
C15_3 0.109(6) 0.105(6) 0.033(5) -0.012(4) -0.009(4) -0.009(6)
C16_3 0.090(6) 0.107(6) 0.022(5) -0.007(4) -0.012(4) 0.004(5)
C17_3 0.082(5) 0.090(5) 0.047(5) 0.017(4) -0.018(4) -0.004(4)
O11_3 0.077(3) 0.094(3) 0.038(3) 0.001(2) -0.026(2) -0.009(3)
C18_3 0.097(6) 0.104(6) 0.047(5) 0.000(4) -0.010(4) -0.003(5)
C19_3 0.078(6) 0.106(6) 0.048(5) 0.022(4) -0.023(5) 0.002(5)
O12_3 0.094(4) 0.117(4) 0.069(3) 0.023(3) -0.030(3) -0.016(4)
O13_3 0.116(5) 0.124(5) 0.069(4) 0.017(3) -0.029(3) -0.018(4)
S2_3 0.105(2) 0.131(2) 0.0422(13) 0.0086(13) -0.0232(12) 0.0031(16)
O14_3 0.172(6) 0.179(7) 0.071(4) -0.004(4) -0.045(4) 0.041(5)
O15_3 0.133(5) 0.244(8) 0.110(5) 0.122(6) -0.054(4) -0.072(6)
O16_3 0.098(5) 0.167(6) 0.067(4) 0.040(3) -0.019(3) -0.002(4)
C21_3 0.089(6) 0.129(8) 0.064(5) 0.034(6) -0.010(4) -0.016(5)
C22_3 0.075(6) 0.132(7) 0.050(5) 0.015(5) -0.009(4) -0.016(6)
C23_3 0.083(6) 0.115(6) 0.034(4) 0.003(4) -0.026(4) -0.005(5)
C24_3 0.096(7) 0.093(6) 0.028(4) -0.010(4) -0.017(4) -0.001(5)
C25_3 0.077(6) 0.112(6) 0.044(4) -0.006(4) -0.023(4) 0.007(5)
C26_3 0.068(6) 0.133(7) 0.060(5) 0.000(5) -0.016(4) 0.000(5)
C27_3 0.081(7) 0.154(9) 0.081(6) 0.033(6) -0.010(5) -0.015(6)
O21_3 0.088(4) 0.099(4) 0.047(3) 0.009(3) -0.020(3) -0.009(3)
C28_3 0.104(6) 0.116(6) 0.051(5) 0.003(5) -0.022(4) 0.000(5)
C29_3 0.120(7) 0.107(7) 0.059(6) -0.001(6) -0.030(5) -0.006(6)
O22_3 0.137(5) 0.128(5) 0.068(4) 0.012(4) -0.028(4) -0.001(4)
O23_3 0.117(5) 0.124(5) 0.074(4) 0.003(4) -0.037(3) 0.006(4)
S3_3 0.0925(17) 0.158(3) 0.0792(18) 0.0048(18) -0.0102(14) 0.0147(17)
O24_3 0.119(5) 0.137(5) 0.096(4) 0.034(4) -0.030(3) 0.021(4)
O25_3 0.122(5) 0.252(9) 0.062(4) -0.001(4) -0.023(4) 0.063(5)
O26_3 0.101(4) 0.158(6) 0.108(5) -0.005(4) -0.026(4) -0.006(4)
C31_3 0.125(9) 0.090(6) 0.130(8) -0.011(6) -0.049(7) -0.014(6)
C32_3 0.121(8) 0.101(7) 0.104(7) 0.038(6) -0.042(7) -0.022(7)
C33_3 0.107(8) 0.111(8) 0.088(7) 0.033(6) -0.047(6) -0.025(7)
C34_3 0.082(7) 0.130(8) 0.093(7) 0.039(6) -0.033(6) -0.020(7)
C35_3 0.118(9) 0.157(10) 0.099(8) 0.042(7) -0.029(7) -0.043(8)
C36_3 0.088(8) 0.172(11) 0.138(10) 0.074(9) -0.059(8) -0.043(8)
C37_3 0.122(9) 0.112(8) 0.127(8) 0.035(6) -0.065(8) -0.055(7)
O31_3 0.117(5) 0.104(4) 0.087(4) 0.025(3) -0.046(3) -0.013(3)
C38_3 0.144(9) 0.126(8) 0.095(7) 0.029(6) -0.055(6) -0.014(6)
C39_3 0.118(9) 0.124(8) 0.094(8) 0.016(6) -0.055(7) -0.015(7)
O32_3 0.147(6) 0.162(6) 0.123(5) 0.057(5) -0.078(5) -0.018(5)
O33_3 0.117(5) 0.133(5) 0.105(5) 0.017(4) -0.044(4) -0.001(4)
S4A_3 0.120(4) 0.166(5) 0.137(5) 0.058(4) -0.065(3) -0.069(3)
Na1_3 0.101(2) 0.095(2) 0.0576(17) 0.0064(14) -0.0270(14) -0.0078(17)
C01_4 0.096(6) 0.096(6) 0.035(4) 0.012(4) -0.014(4) -0.004(5)
C02_4 0.084(5) 0.076(5) 0.050(5) 0.004(4) -0.029(5) 0.002(4)
C03_4 0.084(6) 0.095(6) 0.048(6) 0.002(4) -0.014(5) 0.007(5)
C04_4 0.108(7) 0.084(5) 0.053(6) -0.004(4) -0.014(5) -0.007(5)
C05_4 0.087(6) 0.112(6) 0.058(6) -0.003(5) -0.016(5) 0.002(5)
C06_4 0.098(6) 0.087(6) 0.068(6) 0.005(4) -0.038(5) 0.010(5)
C07_4 0.113(7) 0.089(6) 0.052(5) -0.006(4) -0.028(5) 0.001(5)
O01_4 0.089(3) 0.101(4) 0.037(3) 0.001(2) -0.024(2) 0.012(3)
C08_4 0.111(6) 0.103(6) 0.074(6) -0.008(5) -0.036(5) -0.011(5)
C09_4 0.130(8) 0.127(9) 0.073(6) 0.018(6) -0.054(6) -0.028(7)
O02_4 0.157(6) 0.118(5) 0.096(4) 0.002(4) -0.065(4) -0.020(4)
O03_4 0.181(7) 0.118(6) 0.104(5) 0.026(4) -0.070(4) -0.014(5)
S1_4 0.122(2) 0.136(2) 0.0661(16) 0.0182(16) -0.0313(14) 0.0117(19)
O04_4 0.169(7) 0.179(7) 0.125(6) 0.078(5) -0.065(5) -0.046(6)
O05_4 0.149(6) 0.145(6) 0.061(4) 0.011(4) -0.039(3) -0.009(4)
O06_4 0.169(7) 0.239(9) 0.084(5) 0.021(5) -0.021(4) 0.072(7)
C11_4 0.073(5) 0.097(5) 0.028(4) 0.002(4) -0.007(3) -0.004(4)
C12_4 0.070(5) 0.069(5) 0.043(5) 0.001(4) -0.014(3) -0.006(4)
C13_4 0.071(5) 0.113(7) 0.017(4) 0.015(4) -0.014(3) 0.009(4)
C14_4 0.074(5) 0.091(6) 0.028(5) -0.003(4) -0.014(3) 0.008(4)
C15_4 0.072(5) 0.105(7) 0.046(5) 0.014(4) -0.003(4) 0.003(5)
C16_4 0.071(5) 0.090(6) 0.030(4) 0.004(4) -0.007(3) 0.003(4)
C17_4 0.074(5) 0.099(6) 0.024(5) -0.003(4) -0.002(3) -0.003(4)
O11_4 0.078(4) 0.094(3) 0.039(3) 0.007(2) -0.015(2) -0.002(3)
C18_4 0.097(7) 0.139(7) 0.041(5) 0.012(4) -0.028(4) -0.001(5)
C19_4 0.096(8) 0.122(7) 0.052(6) -0.006(5) -0.008(6) 0.012(6)
O12_4 0.101(5) 0.160(6) 0.057(3) -0.001(3) -0.021(3) 0.010(4)
O13_4 0.116(5) 0.162(6) 0.053(4) 0.001(3) -0.023(4) 0.003(4)
S2_4 0.0893(16) 0.1090(17) 0.0333(11) -0.0010(11) -0.0108(10) 0.0029(14)
O14_4 0.110(4) 0.135(5) 0.043(3) -0.013(3) -0.005(3) 0.027(4)
O15_4 0.099(4) 0.137(5) 0.037(3) -0.008(3) -0.013(2) -0.006(4)
O16_4 0.142(5) 0.109(4) 0.035(3) 0.009(3) -0.020(3) 0.000(3)
C21_4 0.090(6) 0.115(7) 0.047(5) -0.005(5) -0.004(4) -0.021(5)
C22_4 0.075(6) 0.108(6) 0.034(4) 0.005(4) -0.002(4) -0.006(5)
C23_4 0.097(7) 0.092(5) 0.034(5) 0.014(4) -0.022(5) -0.014(5)
C24_4 0.093(6) 0.098(5) 0.019(4) 0.004(4) -0.004(4) 0.008(5)
C25_4 0.103(7) 0.106(6) 0.027(4) 0.004(4) -0.017(4) -0.008(5)
C26_4 0.078(6) 0.110(6) 0.033(5) 0.003(4) -0.007(4) -0.007(5)
C27_4 0.090(6) 0.098(6) 0.049(5) 0.009(4) -0.013(5) -0.008(5)
O21_4 0.089(3) 0.092(3) 0.032(3) 0.005(3) -0.014(2) 0.003(3)
C28_4 0.127(6) 0.091(5) 0.031(4) -0.001(4) -0.022(4) -0.003(5)
C29_4 0.116(7) 0.096(7) 0.053(6) -0.004(5) -0.014(5) 0.001(6)
O22_4 0.126(4) 0.098(4) 0.039(3) 0.007(3) -0.025(3) 0.005(3)
O23_4 0.140(5) 0.135(6) 0.051(3) -0.013(3) -0.034(3) 0.003(4)
S3_4 0.0990(17) 0.1259(19) 0.0530(14) -0.0031(13) -0.0161(12) -0.0268(16)
O24_4 0.194(7) 0.172(6) 0.088(4) 0.035(4) -0.055(4) -0.095(6)
O25_4 0.096(4) 0.155(5) 0.081(4) -0.042(4) -0.015(3) -0.004(4)
O26_4 0.095(4) 0.132(5) 0.084(4) -0.002(3) -0.023(3) 0.000(4)
C31_4 0.114(7) 0.100(6) 0.065(6) -0.020(4) -0.033(5) 0.016(6)
O31_4 0.101(4) 0.122(4) 0.042(3) -0.015(3) -0.013(3) 0.011(3)
C38_4 0.141(8) 0.164(9) 0.071(7) -0.033(6) -0.042(6) 0.007(7)
C39_4 0.198(13) 0.248(14) 0.042(8) -0.010(7) 0.015(8) -0.025(11)
O32_4 0.174(8) 0.231(9) 0.115(7) -0.029(6) -0.005(5) 0.012(7)
O33_4 0.189(9) 0.217(9) 0.103(6) -0.021(6) -0.017(6) -0.038(7)
S4_4 0.0971(19) 0.141(3) 0.109(2) -0.0162(18) -0.0368(16) 0.0149(19)
O34_4 0.160(7) 0.128(6) 0.185(7) -0.005(5) -0.089(6) -0.013(5)
O35_4 0.126(5) 0.211(7) 0.069(4) 0.002(4) -0.026(4) 0.004(5)
O36_4 0.108(5) 0.197(7) 0.137(6) -0.028(5) -0.025(4) 0.040(5)
C32_4 0.087(6) 0.108(7) 0.058(5) -0.025(5) -0.011(5) -0.001(5)
C33_4 0.097(6) 0.096(7) 0.045(5) 0.000(5) -0.016(5) 0.004(6)
C34_4 0.092(6) 0.118(8) 0.049(5) -0.014(5) 0.000(5) 0.017(6)
C35_4 0.098(7) 0.114(7) 0.069(5) -0.009(5) -0.005(5) 0.016(5)
C36_4 0.078(6) 0.122(8) 0.078(6) -0.022(6) -0.014(5) 0.004(6)
C37_4 0.105(7) 0.103(7) 0.071(6) -0.005(5) -0.012(5) 0.018(6)
Na1_4 0.095(2) 0.102(2) 0.0462(16) 0.0014(14) -0.0158(13) -0.0018(16)
Zn1_5 0.0984(7) 0.1211(8) 0.0490(6) -0.0006(5) -0.0199(5) -0.0027(6)
Zn2_5 0.1706(13) 0.1292(10) 0.1120(10) -0.0042(7) -0.0749(9) -0.0047(9)
Cl1_5 0.106(2) 0.253(4) 0.114(2) 0.034(2) -0.0098(15) -0.036(2)
Cl2_5 0.358(8) 0.192(4) 0.275(6) -0.089(4) -0.094(5) -0.007(4)
Na1_5 0.130(3) 0.129(3) 0.078(2) -0.0018(19) -0.0365(19) -0.001(2)
Na2_5 0.223(6) 0.238(6) 0.129(4) 0.016(4) -0.011(4) 0.000(5)
Na3_5 0.210(5) 0.203(5) 0.120(3) -0.018(3) -0.027(3) -0.012(4)
Na4_5 0.217(6) 0.255(7) 0.174(5) 0.000(4) -0.056(4) 0.008(5)
Na5_5 0.267(9) 0.304(10) 0.272(9) 0.013(7) -0.013(7) -0.064(8)
Na6_5 0.328(12) 0.432(16) 0.278(11) 0.013(10) -0.085(9) 0.000(11)
O1_9 0.130(6) 0.197(8) 0.148(6) -0.048(5) -0.005(5) 0.004(5)
O2_9 0.164(6) 0.140(5) 0.091(4) -0.029(4) -0.034(4) 0.012(5)
O3_9 0.164(7) 0.183(7) 0.122(6) 0.007(5) -0.064(5) -0.015(6)
O4_9 0.213(9) 0.108(5) 0.193(8) -0.001(5) -0.040(6) 0.009(5)

loop_
_atom_type_symbol
_atom_type_description
_atom_type_scat_dispersion_real
_atom_type_scat_dispersion_imag
_atom_type_scat_source
C C 0.0074 0.0035 'International Tables Vol C Tables 4.2.6.8 and 6.1.1.4'
H H 0 0 'International Tables Vol C Tables 4.2.6.8 and 6.1.1.4'
N N 0.0136 0.007 'International Tables Vol C Tables 4.2.6.8 and 6.1.1.4'
O O 0.0227 0.0128 'International Tables Vol C Tables 4.2.6.8 and 6.1.1.4'
S S 0.2073 0.2439 'International Tables Vol C Tables 4.2.6.8 and 6.1.1.4'
Na Na 0.0686 0.0512 'International Tables Vol C Tables 4.2.6.8 and 6.1.1.4'
Cu Cu -0.0724 2.282 'International Tables Vol C Tables 4.2.6.8 and 6.1.1.4'
Zn Zn -0.3198 2.5638 'International Tables Vol C Tables 4.2.6.8 and 6.1.1.4'
Cl Cl 0.2413 0.3112 'International Tables Vol C Tables 4.2.6.8 and 6.1.1.4'

loop_
_geom_angle_atom_site_label_1
_geom_angle_atom_site_label_2
_geom_angle_atom_site_label_3
_geom_angle
_geom_angle_site_symmetry_1
_geom_angle_site_symmetry_3
N3_1 Cu_1 N1_1 179.2(2) . .
N3_1 Cu_1 N2_1 90.6(2) . .
N1_1 Cu_1 N2_1 89.6(2) . .
N3_1 Cu_1 N4_1 89.6(2) . .
N1_1 Cu_1 N4_1 90.2(2) . .
N2_1 Cu_1 N4_1 177.8(2) . .
C04_1 N1_1 C01_1 106.5(5) . .
C04_1 N1_1 Cu_1 126.3(5) . .
C01_1 N1_1 Cu_1 127.2(5) . .
C25_1 C01_1 N1_1 125.1(6) . .
C25_1 C01_1 C02_1 126.6(7) . .
N1_1 C01_1 C02_1 108.1(6) . .
C03_1 C02_1 C01_1 107.8(6) . .
C02_1 C03_1 C04_1 109.8(6) . .
N1_1 C04_1 C05_1 125.0(6) . .
N1_1 C04_1 C03_1 107.7(6) . .
C05_1 C04_1 C03_1 127.2(6) . .
C61_1 C05_1 C04_1 126.9(6) . .
C61_1 C05_1 C06_1 117.7(6) . .
C04_1 C05_1 C06_1 115.3(6) . .
C10_1 C06_1 C07_1 118.6(7) . .
C10_1 C06_1 C05_1 121.3(8) . .
C07_1 C06_1 C05_1 120.0(8) . .
C06_1 C07_1 C08_1 117.4(9) . .
N5_1 C08_1 C07_1 121.5(9) . .
C09_1 N5_1 C08_1 122.1(8) . .
C09_1 N5_1 C11_1 121.9(10) . .
C08_1 N5_1 C11_1 116.0(10) . .
N5_1 C09_1 C10_1 119.3(9) . .
C06_1 C10_1 C09_1 121.0(8) . .
C21_1 N2_1 C24_1 105.1(5) . .
C21_1 N2_1 Cu_1 127.5(5) . .
C24_1 N2_1 Cu_1 127.4(4) . .
N2_1 C21_1 C45_1 123.6(7) . .
N2_1 C21_1 C22_1 109.7(6) . .
C45_1 C21_1 C22_1 126.7(6) . .
C23_1 C22_1 C21_1 109.4(6) . .
C22_1 C23_1 C24_1 104.4(6) . .
N2_1 C24_1 C25_1 125.2(6) . .
N2_1 C24_1 C23_1 111.4(6) . .
C25_1 C24_1 C23_1 123.4(7) . .
C01_1 C25_1 C24_1 125.4(7) . .
C01_1 C25_1 C26_1 114.9(6) . .
C24_1 C25_1 C26_1 119.6(6) . .
C30_1 C26_1 C27_1 118.9(7) . .
C30_1 C26_1 C25_1 122.0(8) . .
C27_1 C26_1 C25_1 119.0(8) . .
C26_1 C27_1 C28_1 119.0(8) . .
N6_1 C28_1 C27_1 119.0(8) . .
C28_1 N6_1 C29_1 122.8(7) . .
C28_1 N6_1 C31_1 117.9(9) . .
C29_1 N6_1 C31_1 119.3(8) . .
N6_1 C29_1 C30_1 119.4(7) . .
C26_1 C30_1 C29_1 120.8(8) . .
C41_1 N3_1 C44_1 106.3(5) . .
C41_1 N3_1 Cu_1 127.5(4) . .
C44_1 N3_1 Cu_1 126.2(5) . .
N3_1 C41_1 C65_1 126.8(6) . .
N3_1 C41_1 C42_1 109.8(6) . .
C65_1 C41_1 C42_1 123.4(7) . .
C43_1 C42_1 C41_1 107.2(7) . .
C42_1 C43_1 C44_1 107.5(6) . .
N3_1 C44_1 C45_1 125.4(6) . .
N3_1 C44_1 C43_1 109.3(7) . .
C45_1 C44_1 C43_1 125.2(7) . .
C21_1 C45_1 C44_1 126.5(6) . .
C21_1 C45_1 C46_1 117.6(6) . .
C44_1 C45_1 C46_1 115.8(6) . .
C50_1 C46_1 C47_1 119.2(7) . .
C50_1 C46_1 C45_1 120.5(8) . .
C47_1 C46_1 C45_1 120.3(7) . .
C48_1 C47_1 C46_1 119.4(9) . .
N7_1 C48_1 C47_1 117.4(10) . .
C49_1 N7_1 C48_1 125.2(8) . .
C49_1 N7_1 C51_1 119.3(11) . .
C48_1 N7_1 C51_1 115.4(12) . .
N7_1 C49_1 C50_1 118.8(10) . .
C49_1 C50_1 C46_1 119.9(9) . .
C64_1 N4_1 C61_1 106.3(5) . .
C64_1 N4_1 Cu_1 126.7(4) . .
C61_1 N4_1 Cu_1 126.7(4) . .
C05_1 C61_1 N4_1 124.6(6) . .
C05_1 C61_1 C62_1 126.2(6) . .
N4_1 C61_1 C62_1 109.0(6) . .
C63_1 C62_1 C61_1 109.2(6) . .
C62_1 C63_1 C64_1 105.6(6) . .
N4_1 C64_1 C65_1 125.6(6) . .
N4_1 C64_1 C63_1 109.9(6) . .
C65_1 C64_1 C63_1 124.4(7) . .
C64_1 C65_1 C41_1 123.6(6) . .
C64_1 C65_1 C66_1 118.4(6) . .
C41_1 C65_1 C66_1 117.9(6) . .
C70_1 C66_1 C67_1 117.2(7) . .
C70_1 C66_1 C65_1 120.7(8) . .
C67_1 C66_1 C65_1 122.1(8) . .
C68_1 C67_1 C66_1 121.2(8) . .
N8_1 C68_1 C67_1 119.9(8) . .
C68_1 N8_1 C69_1 122.3(7) . .
C68_1 N8_1 C71_1 120.2(8) . .
C69_1 N8_1 C71_1 117.5(8) . .
N8_1 C69_1 C70_1 119.4(8) . .
C69_1 C70_1 C66_1 119.7(8) . .
N1_2 Cu_2 N1_2 180.0(4) . 9
N1_2 Cu_2 N2_2 90.4(2) . 9
N1_2 Cu_2 N2_2 89.6(2) 9 9
N1_2 Cu_2 N2_2 89.6(2) . .
N1_2 Cu_2 N2_2 90.4(2) 9 .
N2_2 Cu_2 N2_2 180.0(3) 9 .
C01_2 N1_2 C04_2 105.3(5) . .
C01_2 N1_2 Cu_2 128.2(5) . .
C04_2 N1_2 Cu_2 126.5(4) . .
N1_2 C01_2 C02_2 110.8(6) . .
N1_2 C01_2 C25_2 123.5(6) . .
C02_2 C01_2 C25_2 125.7(6) . .
C03_2 C02_2 C01_2 107.2(6) . .
C02_2 C03_2 C04_2 108.0(6) . .
C05_2 C04_2 N1_2 126.1(6) . .
C05_2 C04_2 C03_2 125.5(7) . .
N1_2 C04_2 C03_2 108.4(6) . .
C04_2 C05_2 C21_2 124.5(6) . 9
C04_2 C05_2 C06_2 120.0(6) . .
C21_2 C05_2 C06_2 115.4(6) 9 .
C10_2 C06_2 C07_2 116.4(7) . .
C10_2 C06_2 C05_2 121.6(7) . .
C07_2 C06_2 C05_2 122.0(7) . .
C08_2 C07_2 C06_2 119.4(8) . .
N5_2 C08_2 C07_2 122.4(8) . .
C08_2 N5_2 C09_2 120.0(7) . .
C08_2 N5_2 C11_2 120.1(7) . .
C09_2 N5_2 C11_2 119.7(7) . .
N5_2 C09_2 C10_2 119.6(7) . .
C06_2 C10_2 C09_2 122.1(7) . .
C21_2 N2_2 C24_2 104.3(5) . .
C21_2 N2_2 Cu_2 127.5(4) . .
C24_2 N2_2 Cu_2 128.1(4) . .
N2_2 C21_2 C05_2 124.8(6) . 9
N2_2 C21_2 C22_2 111.7(5) . .
C05_2 C21_2 C22_2 123.4(7) 9 .
C23_2 C22_2 C21_2 105.3(6) . .
C22_2 C23_2 C24_2 109.1(6) . .
N2_2 C24_2 C25_2 123.5(6) . .
N2_2 C24_2 C23_2 109.6(5) . .
C25_2 C24_2 C23_2 126.9(6) . .
C24_2 C25_2 C01_2 126.5(6) . .
C24_2 C25_2 C26_2 116.8(6) . .
C01_2 C25_2 C26_2 116.6(6) . .
C30_2 C26_2 C27_2 116.8(6) . .
C30_2 C26_2 C25_2 120.9(7) . .
C27_2 C26_2 C25_2 122.3(6) . .
C28_2 C27_2 C26_2 120.5(7) . .
N6_2 C28_2 C27_2 121.9(7) . .
C28_2 N6_2 C29_2 120.1(6) . .
C28_2 N6_2 C31_2 121.8(7) . .
C29_2 N6_2 C31_2 118.1(7) . .
N6_2 C29_2 C30_2 122.0(7) . .
C26_2 C30_2 C29_2 118.7(7) . .
C02_3 C01_3 C14_3 111.3(7) . .
C03_3 C02_3 C07_3 116.9(9) . .
C03_3 C02_3 C01_3 123.9(7) . .
C07_3 C02_3 C01_3 119.2(8) . .
C04_3 C03_3 C02_3 123.5(8) . .
C04_3 C03_3 O01_3 120.1(8) . .
C02_3 C03_3 O01_3 116.4(8) . .
C03_3 C04_3 C05_3 120.6(8) . .
C03_3 C04_3 C31_3 121.5(8) . .
C05_3 C04_3 C31_3 117.3(9) . .
C06_3 C05_3 C04_3 117.6(9) . .
C05_3 C06_3 C07_3 123.7(8) . .
C05_3 C06_3 S1_3 118.4(9) . .
C07_3 C06_3 S1_3 117.9(8) . .
C02_3 C07_3 C06_3 117.7(8) . .
C03_3 O01_3 C08_3 109.9(6) . .
C03_3 O01_3 Na1_3 133.0(5) . .
C08_3 O01_3 Na1_3 116.7(4) . .
C09_3 C08_3 O01_3 112.5(9) . .
O02_3 C09_3 O03_3 121.1(12) . .
O02_3 C09_3 C08_3 120.4(12) . .
O03_3 C09_3 C08_3 118.3(12) . .
C09_3 O03_3 Na1_3 104.9(8) . .
O06_3 S1_3 O05_3 115.9(8) . .
O06_3 S1_3 O04_3 117.0(9) . .
O05_3 S1_3 O04_3 105.1(7) . .
O06_3 S1_3 C06_3 106.8(5) . .
O05_3 S1_3 C06_3 105.7(6) . .
O04_3 S1_3 C06_3 105.4(5) . .
C24_3 C11_3 C12_3 109.1(6) . .
C13_3 C12_3 C17_3 119.1(6) . .
C13_3 C12_3 C11_3 122.5(6) . .
C17_3 C12_3 C11_3 118.3(7) . .
C14_3 C13_3 C12_3 122.0(6) . .
C14_3 C13_3 O11_3 118.7(7) . .
C12_3 C13_3 O11_3 119.3(6) . .
C13_3 C14_3 C15_3 116.5(8) . .
C13_3 C14_3 C01_3 123.2(6) . .
C15_3 C14_3 C01_3 120.3(7) . .
C16_3 C15_3 C14_3 121.7(7) . .
C17_3 C16_3 C15_3 120.5(7) . .
C17_3 C16_3 S2_3 118.0(7) . .
C15_3 C16_3 S2_3 121.3(6) . .
C16_3 C17_3 C12_3 120.0(7) . .
C13_3 O11_3 C18_3 111.2(5) . .
C13_3 O11_3 Na1_3 137.1(4) . .
C18_3 O11_3 Na1_3 111.7(4) . .
O11_3 C18_3 C19_3 115.9(7) . .
O13_3 C19_3 O12_3 124.5(6) . .
O13_3 C19_3 C18_3 120.3(8) . .
O12_3 C19_3 C18_3 115.2(8) . .
C19_3 O12_3 Zn1_5 128.2(5) . .
C19_3 O13_3 Na1_3 113.9(5) . .
C19_3 O13_3 Na1_5 134.9(5) . .
Na1_3 O13_3 Na1_5 84.8(2) . .
O16_3 S2_3 O15_3 117.3(5) . .
O16_3 S2_3 O14_3 110.6(4) . .
O15_3 S2_3 O14_3 109.2(5) . .
O16_3 S2_3 C16_3 106.0(4) . .
O15_3 S2_3 C16_3 108.5(4) . .
O14_3 S2_3 C16_3 104.3(4) . .
S2_3 O14_3 Na2_5 109.5(5) . 7_444
S2_3 O16_3 Na6_5 133.6(4) . .
C34_3 C21_3 C22_3 111.5(7) . .
C27_3 C22_3 C23_3 117.4(8) . .
C27_3 C22_3 C21_3 120.0(8) . .
C23_3 C22_3 C21_3 122.6(8) . .
C22_3 C23_3 C24_3 123.3(7) . .
C22_3 C23_3 O21_3 118.3(7) . .
C24_3 C23_3 O21_3 118.4(7) . .
C25_3 C24_3 C23_3 116.8(8) . .
C25_3 C24_3 C11_3 120.4(7) . .
C23_3 C24_3 C11_3 122.7(7) . .
C24_3 C25_3 C26_3 121.3(8) . .
C25_3 C26_3 C27_3 120.2(7) . .
C25_3 C26_3 S3_3 120.7(7) . .
C27_3 C26_3 S3_3 119.1(7) . .
C22_3 C27_3 C26_3 120.8(8) . .
C23_3 O21_3 C28_3 110.8(6) . .
C23_3 O21_3 Na1_3 136.0(4) . .
C28_3 O21_3 Na1_3 112.9(4) . .
O21_3 C28_3 C29_3 109.7(7) . .
O23_3 C29_3 O22_3 125.2(8) . .
O23_3 C29_3 C28_3 122.6(8) . .
O22_3 C29_3 C28_3 112.1(10) . .
C29_3 O22_3 Na2_5 114.5(6) . .
C29_3 O23_3 Na1_3 107.8(5) . .
C29_3 O23_3 Na1_5 113.1(6) . .
Na1_3 O23_3 Na1_5 84.0(2) . .
O25_3 S3_3 O24_3 115.0(5) . .
O25_3 S3_3 O26_3 114.2(5) . .
O24_3 S3_3 O26_3 111.6(4) . .
O25_3 S3_3 C26_3 102.8(4) . .
O24_3 S3_3 C26_3 107.2(4) . .
O26_3 S3_3 C26_3 104.8(4) . .
S3_3 O24_3 Na6_5 150.8(4) . .
S3_3 O26_3 Na5_5 135.6(4) . .
C32_3 C31_3 C04_3 109.4(8) . .
C33_3 C32_3 C37_3 114.1(11) . .
C33_3 C32_3 C31_3 123.0(9) . .
C37_3 C32_3 C31_3 122.8(11) . .
C34_3 C33_3 O31_3 121.1(10) . .
C34_3 C33_3 C32_3 124.4(10) . .
O31_3 C33_3 C32_3 114.4(11) . .
C35_3 C34_3 C33_3 118.1(12) . .
C35_3 C34_3 C21_3 119.8(12) . .
C33_3 C34_3 C21_3 121.9(9) . .
C34_3 C35_3 C36_3 121.0(12) . .
C37_3 C36_3 C35_3 120.2(11) . .
C37_3 C36_3 S4B_3 122.7(15) . .
C35_3 C36_3 S4B_3 116.7(14) . .
C37_3 C36_3 S4A_3 116.2(13) . .
C35_3 C36_3 S4A_3 123.6(13) . .
C36_3 C37_3 C32_3 122.2(12) . .
C33_3 O31_3 C38_3 110.8(6) . .
C33_3 O31_3 Na1_3 136.7(4) . .
C38_3 O31_3 Na1_3 112.4(5) . .
O31_3 C38_3 C39_3 109.7(9) . .
O32_3 C39_3 O33_3 125.0(10) . .
O32_3 C39_3 C38_3 113.8(11) . .
O33_3 C39_3 C38_3 121.0(9) . .
C39_3 O32_3 Zn2_5 119.1(8) . .
C39_3 O33_3 Na1_3 116.6(7) . .
C39_3 O33_3 Na1_5 109.5(6) . .
Na1_3 O33_3 Na1_5 85.7(2) . .
O34A_3 S4A_3 O36A_3 117.0(10) . .
O34A_3 S4A_3 O35A_3 111.1(10) . .
O36A_3 S4A_3 O35A_3 108.0(8) . .
O34A_3 S4A_3 C36_3 106.6(8) . .
O36A_3 S4A_3 C36_3 103.9(7) . .
O35A_3 S4A_3 C36_3 109.8(11) . .
S4A_3 O36A_3 Na5_5 127.9(7) . .
O36B_3 S4B_3 O35B_3 111.4(18) . .
O36B_3 S4B_3 O34B_3 118.3(19) . .
O35B_3 S4B_3 O34B_3 108.6(18) . .
O36B_3 S4B_3 C36_3 102.6(17) . .
O35B_3 S4B_3 C36_3 105.7(18) . .
O34B_3 S4B_3 C36_3 109.3(18) . .
S4B_3 O34B_3 Na5_5 115.7(13) . .
O33_3 Na1_3 O31_3 66.9(2) . .
O33_3 Na1_3 O01_3 80.4(2) . .
O31_3 Na1_3 O01_3 81.0(2) . .
O33_3 Na1_3 O13_3 105.2(2) . .
O31_3 Na1_3 O13_3 153.9(2) . .
O01_3 Na1_3 O13_3 123.3(2) . .
O33_3 Na1_3 O11_3 151.9(3) . .
O31_3 Na1_3 O11_3 130.53(19) . .
O01_3 Na1_3 O11_3 81.38(19) . .
O13_3 Na1_3 O11_3 68.13(19) . .
O33_3 Na1_3 O21_3 129.9(3) . .
O31_3 Na1_3 O21_3 80.1(2) . .
O01_3 Na1_3 O21_3 131.5(2) . .
O13_3 Na1_3 O21_3 88.2(2) . .
O11_3 Na1_3 O21_3 77.98(17) . .
O33_3 Na1_3 O23_3 74.2(3) . .
O31_3 Na1_3 O23_3 80.2(2) . .
O01_3 Na1_3 O23_3 152.8(2) . .
O13_3 Na1_3 O23_3 73.7(2) . .
O11_3 Na1_3 O23_3 125.8(2) . .
O21_3 Na1_3 O23_3 63.6(2) . .
O33_3 Na1_3 O03_3 69.1(3) . .
O31_3 Na1_3 O03_3 125.8(3) . .
O01_3 Na1_3 O03_3 61.8(2) . .
O13_3 Na1_3 O03_3 68.0(3) . .
O11_3 Na1_3 O03_3 83.5(2) . .
O21_3 Na1_3 O03_3 154.1(3) . .
O23_3 Na1_3 O03_3 115.9(2) . .
O33_3 Na1_3 Na1_5 53.38(17) . .
O31_3 Na1_3 Na1_5 109.05(16) . .
O01_3 Na1_3 Na1_5 118.23(18) . .
O13_3 Na1_3 Na1_5 53.52(16) . .
O11_3 Na1_3 Na1_5 120.04(16) . .
O21_3 Na1_3 Na1_5 110.13(15) . .
O23_3 Na1_3 Na1_5 51.58(16) . .
O03_3 Na1_3 Na1_5 64.34(18) . .
C14_4 C01_4 C02_4 110.2(6) . .
C07_4 C02_4 C03_4 118.3(7) . .
C07_4 C02_4 C01_4 120.1(7) . .
C03_4 C02_4 C01_4 121.4(6) . .
C04_4 C03_4 O01_4 120.1(7) . .
C04_4 C03_4 C02_4 121.4(7) . .
O01_4 C03_4 C02_4 118.5(7) . .
C03_4 C04_4 C05_4 119.7(7) . .
C03_4 C04_4 C31_4 123.2(7) . .
C05_4 C04_4 C31_4 116.7(8) . .
C06_4 C05_4 C04_4 118.9(8) . .
C05_4 C06_4 C07_4 121.3(7) . .
C05_4 C06_4 S1_4 122.2(7) . .
C07_4 C06_4 S1_4 116.4(7) . .
C02_4 C07_4 C06_4 120.1(8) . .
C03_4 O01_4 C08_4 108.9(6) . .
C03_4 O01_4 Na1_4 137.0(4) . .
C08_4 O01_4 Na1_4 113.7(4) . .
O01_4 C08_4 C09_4 112.2(8) . .
O03_4 C09_4 O02_4 126.5(8) . .
O03_4 C09_4 C08_4 120.4(9) . .
O02_4 C09_4 C08_4 112.9(10) . .
C09_4 O02_4 Zn2_5 125.6(6) . .
C09_4 O03_4 Na1_4 115.6(6) . .
C09_4 O03_4 Na1_5 137.7(6) . .
Na1_4 O03_4 Na1_5 89.8(3) . .
O06_4 S1_4 O05_4 109.4(5) . .
O06_4 S1_4 O04_4 119.2(6) . .
O05_4 S1_4 O04_4 110.0(5) . .
O06_4 S1_4 C06_4 105.2(5) . .
O05_4 S1_4 C06_4 105.7(4) . .
O04_4 S1_4 C06_4 106.4(4) . .
S1_4 O06_4 Na4_5 143.2(5) . .
C24_4 C11_4 C12_4 109.4(6) . .
C17_4 C12_4 C13_4 117.6(6) . .
C17_4 C12_4 C11_4 121.1(7) . .
C13_4 C12_4 C11_4 121.3(6) . .
C12_4 C13_4 C14_4 124.8(6) . .
C12_4 C13_4 O11_4 120.6(6) . .
C14_4 C13_4 O11_4 114.6(7) . .
C15_4 C14_4 C13_4 113.6(7) . .
C15_4 C14_4 C01_4 120.4(7) . .
C13_4 C14_4 C01_4 125.9(6) . .
C16_4 C15_4 C14_4 123.2(7) . .
C17_4 C16_4 C15_4 118.7(6) . .
C17_4 C16_4 S2_4 120.2(6) . .
C15_4 C16_4 S2_4 121.1(6) . .
C12_4 C17_4 C16_4 122.1(7) . .
C13_4 O11_4 C18_4 109.1(5) . .
C13_4 O11_4 Na1_4 134.9(4) . .
C18_4 O11_4 Na1_4 116.0(4) . .
O11_4 C18_4 C19_4 111.8(7) . .
O13_4 C19_4 O12_4 124.2(8) . .
O13_4 C19_4 C18_4 122.0(9) . .
O12_4 C19_4 C18_4 113.7(9) . .
C19_4 O13_4 Na1_4 110.0(6) . .
C19_4 O13_4 Na1_5 116.5(6) . .
Na1_4 O13_4 Na1_5 85.4(2) . .
O14_4 S2_4 O16_4 112.7(3) . .
O14_4 S2_4 O15_4 112.5(4) . .
O16_4 S2_4 O15_4 114.1(3) . .
O14_4 S2_4 C16_4 105.5(3) . .
O16_4 S2_4 C16_4 105.6(4) . .
O15_4 S2_4 C16_4 105.6(3) . .
S2_4 O15_4 Na3_5 122.9(3) . .
C22_4 C21_4 C34_4 109.9(6) . .
C27_4 C22_4 C23_4 117.7(7) . .
C27_4 C22_4 C21_4 120.1(7) . .
C23_4 C22_4 C21_4 121.9(7) . .
O21_4 C23_4 C22_4 117.7(7) . .
O21_4 C23_4 C24_4 119.1(7) . .
C22_4 C23_4 C24_4 123.1(7) . .
C25_4 C24_4 C23_4 115.3(7) . .
C25_4 C24_4 C11_4 122.3(7) . .
C23_4 C24_4 C11_4 122.2(7) . .
C26_4 C25_4 C24_4 122.4(7) . .
C27_4 C26_4 C25_4 120.9(7) . .
C27_4 C26_4 S3_4 118.5(7) . .
C25_4 C26_4 S3_4 120.5(6) . .
C26_4 C27_4 C22_4 120.6(8) . .
C23_4 O21_4 C28_4 110.6(5) . .
C23_4 O21_4 Na1_4 137.5(4) . .
C28_4 O21_4 Na1_4 111.7(4) . .
O21_4 C28_4 C29_4 111.1(7) . .
O22_4 C29_4 O23_4 122.2(7) . .
O22_4 C29_4 C28_4 116.9(9) . .
O23_4 C29_4 C28_4 120.8(8) . .
C29_4 O22_4 Zn1_5 118.5(5) . .
C29_4 O22_4 Na2_5 121.8(5) . .
Zn1_5 O22_4 Na2_5 109.5(2) . .
C29_4 O23_4 Na1_4 113.0(5) . .
O24_4 S3_4 O25_4 114.0(5) . .
O24_4 S3_4 O26_4 111.1(5) . .
O25_4 S3_4 O26_4 113.6(4) . .
O24_4 S3_4 C26_4 106.3(3) . .
O25_4 S3_4 C26_4 106.6(4) . .
O26_4 S3_4 C26_4 104.4(4) . .
S3_4 O25_4 Na3_5 142.4(4) . .
C32_4 C31_4 C04_4 110.5(6) . .
C33_4 O31_4 C38_4 110.9(6) . .
C33_4 O31_4 Na1_4 131.6(4) . .
C38_4 O31_4 Na1_4 116.5(5) . .
O31_4 C38_4 C39_4 110.1(9) . .
O33_4 C39_4 O32_4 122.8(15) . .
O33_4 C39_4 C38_4 116.9(11) . .
O32_4 C39_4 C38_4 119.4(14) . .
C39_4 O33_4 Na1_4 100.9(9) . .
O34_4 S4_4 O36_4 115.9(6) . .
O34_4 S4_4 O35_4 111.9(5) . .
O36_4 S4_4 O35_4 111.2(5) . .
O34_4 S4_4 C36_4 107.0(5) . .
O36_4 S4_4 C36_4 104.4(4) . .
O35_4 S4_4 C36_4 105.4(4) . .
S4_4 O35_4 Na4_5 117.0(4) . .
C33_4 C32_4 C37_4 118.3(8) . .
C33_4 C32_4 C31_4 124.0(8) . .
C37_4 C32_4 C31_4 117.7(8) . .
C34_4 C33_4 C32_4 123.1(8) . .
C34_4 C33_4 O31_4 119.9(8) . .
C32_4 C33_4 O31_4 117.0(8) . .
C33_4 C34_4 C35_4 119.3(8) . .
C33_4 C34_4 C21_4 123.7(8) . .
C35_4 C34_4 C21_4 116.7(9) . .
C36_4 C35_4 C34_4 118.0(9) . .
C37_4 C36_4 C35_4 121.7(8) . .
C37_4 C36_4 S4_4 118.9(8) . .
C35_4 C36_4 S4_4 119.4(8) . .
C36_4 C37_4 C32_4 119.5(8) . .
O03_4 Na1_4 O23_4 102.8(2) . .
O03_4 Na1_4 O01_4 67.7(2) . .
O23_4 Na1_4 O01_4 155.8(2) . .
O03_4 Na1_4 O31_4 119.8(3) . .
O23_4 Na1_4 O31_4 84.4(2) . .
O01_4 Na1_4 O31_4 81.90(19) . .
O03_4 Na1_4 O21_4 155.6(3) . .
O23_4 Na1_4 O21_4 66.5(2) . .
O01_4 Na1_4 O21_4 130.53(18) . .
O31_4 Na1_4 O21_4 82.10(19) . .
O03_4 Na1_4 O11_4 92.9(2) . .
O23_4 Na1_4 O11_4 125.2(2) . .
O01_4 Na1_4 O11_4 78.49(17) . .
O31_4 Na1_4 O11_4 131.16(18) . .
O21_4 Na1_4 O11_4 77.80(17) . .
O03_4 Na1_4 O13_4 74.8(3) . .
O23_4 Na1_4 O13_4 71.5(2) . .
O01_4 Na1_4 O13_4 123.5(2) . .
O31_4 Na1_4 O13_4 154.6(2) . .
O21_4 Na1_4 O13_4 80.9(2) . .
O11_4 Na1_4 O13_4 62.58(18) . .
O03_4 Na1_4 O33_4 66.6(3) . .
O23_4 Na1_4 O33_4 70.6(3) . .
O01_4 Na1_4 O33_4 85.3(3) . .
O31_4 Na1_4 O33_4 60.1(2) . .
O21_4 Na1_4 O33_4 124.5(3) . .
O11_4 Na1_4 O33_4 157.7(3) . .
O13_4 Na1_4 O33_4 116.5(2) . .
O03_4 Na1_4 Na1_5 50.46(18) . .
O23_4 Na1_4 Na1_5 54.73(16) . .
O01_4 Na1_4 Na1_5 117.90(16) . .
O31_4 Na1_4 Na1_5 121.63(15) . .
O21_4 Na1_4 Na1_5 110.36(14) . .
O11_4 Na1_4 Na1_5 107.08(15) . .
O13_4 Na1_4 Na1_5 49.27(15) . .
O33_4 Na1_4 Na1_5 67.3(2) . .
O12_3 Zn1_5 O22_4 111.7(2) . .
O12_3 Zn1_5 O2_9 101.8(3) . .
O22_4 Zn1_5 O2_9 112.3(2) . .
O12_3 Zn1_5 Cl1_5 107.3(2) . .
O22_4 Zn1_5 Cl1_5 107.03(19) . .
O2_9 Zn1_5 Cl1_5 116.5(3) . .
O02_4 Zn2_5 O32_3 108.7(3) . .
O02_4 Zn2_5 O3_9 101.7(3) . .
O32_3 Zn2_5 O3_9 114.9(3) . .
O02_4 Zn2_5 Cl2_5 109.1(3) . .
O32_3 Zn2_5 Cl2_5 109.6(3) . .
O3_9 Zn2_5 Cl2_5 112.5(3) . .
O13_4 Na1_5 O03_4 65.1(2) . .
O13_4 Na1_5 O23_3 93.4(2) . .
O03_4 Na1_5 O23_3 110.2(2) . .
O13_4 Na1_5 O33_3 148.8(3) . .
O03_4 Na1_5 O33_3 103.5(2) . .
O23_3 Na1_5 O33_3 62.1(2) . .
O13_4 Na1_5 O13_3 105.0(2) . .
O03_4 Na1_5 O13_3 168.0(3) . .
O23_3 Na1_5 O13_3 62.16(19) . .
O33_3 Na1_5 O13_3 81.52(19) . .
O13_4 Na1_5 Na1_3 131.88(19) . .
O03_4 Na1_5 Na1_3 139.9(2) . .
O23_3 Na1_5 Na1_3 44.47(13) . .
O33_3 Na1_5 Na1_3 40.93(14) . .
O13_3 Na1_5 Na1_3 41.71(12) . .
O13_4 Na1_5 Na1_4 45.36(14) . .
O03_4 Na1_5 Na1_4 39.75(15) . .
O23_3 Na1_5 Na1_4 132.71(16) . .
O33_3 Na1_5 Na1_4 140.29(19) . .
O13_3 Na1_5 Na1_4 137.75(17) . .
Na1_3 Na1_5 Na1_4 177.06(14) . .
O22_3 Na2_5 O14_3 96.6(3) . 8_444
O22_3 Na2_5 O22_4 115.7(3) . .
O14_3 Na2_5 O22_4 124.2(3) 8_444 .
O25_4 Na3_5 O4_9 101.8(3) . 8_444
O25_4 Na3_5 O15_4 121.1(3) . .
O4_9 Na3_5 O15_4 119.2(3) 8_444 .
O06_4 Na4_5 O9_9 112.3(7) . .
O06_4 Na4_5 O35_4 114.7(4) . .
O9_9 Na4_5 O35_4 115.9(7) . .
O6_9 Na5_5 O26_3 117.5(6) 10_556 .
O6_9 Na5_5 O36A_3 119.0(6) 10_556 .
O26_3 Na5_5 O36A_3 113.5(4) . .
O6_9 Na5_5 O34B_3 79.9(6) 10_556 .
O26_3 Na5_5 O34B_3 140.6(6) . .
O36A_3 Na5_5 O34B_3 39.0(4) . .
O4_9 Na6_5 O24_3 107.2(4) . .
O4_9 Na6_5 O16_3 108.3(5) . .
O24_3 Na6_5 O16_3 102.6(5) . .
O1_6 C1_6 C2_6 111(2) . .
O3_6 C2_6 C1_6 123(2) . .
C3_6 O3_6 C2_6 116(2) . .
O3_6 C3_6 C4_6 121(3) . .
O1_7 C1_7 C2_7 118(2) . .
O3_7 C2_7 C1_7 106(2) . .
C3_7 O3_7 C2_7 120.8(19) . .
O3_7 C3_7 C4_7 113.2(19) . .
O5_7 C4_7 C3_7 119(2) . .
O3_8 C2_8 C1_8 113(3) . .
C2_8 O3_8 C3_8 119(3) . .
O3_8 C3_8 C4_8 116(2) . .
O5_8 C4_8 C3_8 97.6(19) . .
Na6_5 O4_9 Na3_5 146.7(5) . 7_444

loop_
_geom_bond_atom_site_label_1
_geom_bond_atom_site_label_2
_geom_bond_distance
_geom_bond_site_symmetry_2
Cu_1 N3_1 1.988(5) .
Cu_1 N1_1 2.004(5) .
Cu_1 N2_1 2.023(5) .
Cu_1 N4_1 2.033(5) .
N1_1 C04_1 1.386(8) .
N1_1 C01_1 1.404(8) .
C01_1 C25_1 1.378(9) .
C01_1 C02_1 1.436(9) .
C02_1 C03_1 1.312(9) .
C03_1 C04_1 1.429(9) .
C04_1 C05_1 1.390(9) .
C05_1 C61_1 1.360(9) .
C05_1 C06_1 1.496(10) .
C06_1 C10_1 1.359(11) .
C06_1 C07_1 1.368(11) .
C07_1 C08_1 1.414(12) .
C08_1 N5_1 1.299(12) .
N5_1 C09_1 1.297(11) .
N5_1 C11_1 1.580(12) .
C09_1 C10_1 1.389(12) .
N2_1 C21_1 1.379(8) .
N2_1 C24_1 1.381(8) .
C21_1 C45_1 1.379(9) .
C21_1 C22_1 1.416(9) .
C22_1 C23_1 1.361(9) .
C23_1 C24_1 1.443(9) .
C24_1 C25_1 1.384(9) .
C25_1 C26_1 1.554(10) .
C26_1 C30_1 1.362(10) .
C26_1 C27_1 1.391(11) .
C27_1 C28_1 1.397(12) .
C28_1 N6_1 1.332(11) .
N6_1 C29_1 1.333(10) .
N6_1 C31_1 1.491(10) .
C29_1 C30_1 1.366(10) .
N3_1 C41_1 1.359(8) .
N3_1 C44_1 1.390(9) .
C41_1 C65_1 1.390(10) .
C41_1 C42_1 1.461(10) .
C42_1 C43_1 1.333(10) .
C43_1 C44_1 1.447(10) .
C44_1 C45_1 1.391(10) .
C45_1 C46_1 1.507(10) .
C46_1 C50_1 1.393(11) .
C46_1 C47_1 1.411(11) .
C47_1 C48_1 1.382(12) .
C48_1 N7_1 1.348(13) .
N7_1 C49_1 1.336(13) .
N7_1 C51_1 1.587(13) .
C49_1 C50_1 1.358(12) .
N4_1 C64_1 1.374(8) .
N4_1 C61_1 1.375(8) .
C61_1 C62_1 1.429(10) .
C62_1 C63_1 1.338(9) .
C63_1 C64_1 1.455(9) .
C64_1 C65_1 1.387(9) .
C65_1 C66_1 1.511(10) .
C66_1 C70_1 1.399(10) .
C66_1 C67_1 1.414(10) .
C67_1 C68_1 1.359(10) .
C68_1 N8_1 1.326(9) .
N8_1 C69_1 1.369(10) .
N8_1 C71_1 1.484(10) .
C69_1 C70_1 1.388(11) .
Cu_2 N1_2 2.011(5) .
Cu_2 N1_2 2.011(5) 9
Cu_2 N2_2 2.017(5) 9
Cu_2 N2_2 2.017(5) .
N1_2 C01_2 1.379(8) .
N1_2 C04_2 1.390(8) .
C01_2 C02_2 1.404(9) .
C01_2 C25_2 1.417(9) .
C02_2 C03_2 1.341(9) .
C03_2 C04_2 1.436(9) .
C04_2 C05_2 1.390(9) .
C05_2 C21_2 1.414(9) 9
C05_2 C06_2 1.494(9) .
C06_2 C10_2 1.357(9) .
C06_2 C07_2 1.416(10) .
C07_2 C08_2 1.352(11) .
C08_2 N5_2 1.319(10) .
N5_2 C09_2 1.347(9) .
N5_2 C11_2 1.510(9) .
C09_2 C10_2 1.371(10) .
N2_2 C21_2 1.381(8) .
N2_2 C24_2 1.384(8) .
C21_2 C05_2 1.414(9) 9
C21_2 C22_2 1.432(9) .
C22_2 C23_2 1.339(9) .
C23_2 C24_2 1.425(9) .
C24_2 C25_2 1.390(9) .
C25_2 C26_2 1.493(9) .
C26_2 C30_2 1.380(9) .
C26_2 C27_2 1.396(10) .
C27_2 C28_2 1.379(10) .
C28_2 N6_2 1.288(9) .
N6_2 C29_2 1.327(10) .
N6_2 C31_2 1.505(9) .
C29_2 C30_2 1.403(11) .
C01_3 C02_3 1.484(12) .
C01_3 C14_3 1.538(11) .
C02_3 C03_3 1.396(12) .
C02_3 C07_3 1.422(11) .
C03_3 C04_3 1.379(12) .
C03_3 O01_3 1.408(9) .
C04_3 C05_3 1.386(12) .
C04_3 C31_3 1.552(13) .
C05_3 C06_3 1.362(13) .
C06_3 C07_3 1.437(13) .
C06_3 S1_3 1.802(9) .
O01_3 C08_3 1.520(11) .
O01_3 Na1_3 2.430(6) .
C08_3 C09_3 1.424(15) .
C09_3 O02_3 1.264(13) .
C09_3 O03_3 1.277(13) .
O03_3 Na1_3 2.763(9) .
S1_3 O06_3 1.341(10) .
S1_3 O05_3 1.415(11) .
S1_3 O04_3 1.444(9) .
C11_3 C24_3 1.518(10) .
C11_3 C12_3 1.533(10) .
C12_3 C13_3 1.383(10) .
C12_3 C17_3 1.403(9) .
C13_3 C14_3 1.374(10) .
C13_3 O11_3 1.394(8) .
C14_3 C15_3 1.425(10) .
C15_3 C16_3 1.357(10) .
C16_3 C17_3 1.355(10) .
C16_3 S2_3 1.790(8) .
O11_3 C18_3 1.432(9) .
O11_3 Na1_3 2.450(5) .
C18_3 C19_3 1.473(10) .
C19_3 O13_3 1.245(9) .
C19_3 O12_3 1.276(9) .
O12_3 Zn1_5 1.927(6) .
O13_3 Na1_3 2.449(6) .
O13_3 Na1_5 2.960(7) .
S2_3 O16_3 1.414(6) .
S2_3 O15_3 1.415(7) .
S2_3 O14_3 1.450(7) .
O14_3 Na2_5 2.945(10) 7_444
O16_3 Na6_5 3.009(16) .
C21_3 C34_3 1.480(13) .
C21_3 C22_3 1.530(11) .
C22_3 C27_3 1.377(11) .
C22_3 C23_3 1.401(11) .
C23_3 C24_3 1.411(11) .
C23_3 O21_3 1.413(9) .
C24_3 C25_3 1.380(10) .
C25_3 C26_3 1.388(11) .
C26_3 C27_3 1.401(12) .
C26_3 S3_3 1.797(8) .
O21_3 C28_3 1.440(9) .
O21_3 Na1_3 2.489(6) .
C28_3 C29_3 1.494(12) .
C29_3 O23_3 1.237(10) .
C29_3 O22_3 1.297(10) .
O22_3 Na2_5 2.854(9) .
O23_3 Na1_3 2.582(6) .
O23_3 Na1_5 2.888(7) .
S3_3 O25_3 1.386(7) .
S3_3 O24_3 1.433(6) .
S3_3 O26_3 1.505(7) .
O24_3 Na6_5 2.782(16) .
O26_3 Na5_5 2.628(12) .
C31_3 C32_3 1.498(14) .
C32_3 C33_3 1.438(14) .
C32_3 C37_3 1.456(14) .
C33_3 C34_3 1.370(14) .
C33_3 O31_3 1.408(11) .
C34_3 C35_3 1.369(14) .
C35_3 C36_3 1.441(17) .
C36_3 C37_3 1.325(16) .
C36_3 S4B_3 1.78(3) .
C36_3 S4A_3 1.784(14) .
O31_3 C38_3 1.491(10) .
O31_3 Na1_3 2.424(6) .
C38_3 C39_3 1.494(14) .
C39_3 O32_3 1.244(11) .
C39_3 O33_3 1.248(12) .
O32_3 Zn2_5 1.944(8) .
O33_3 Na1_3 2.408(7) .
O33_3 Na1_5 2.950(8) .
S4A_3 O34A_3 1.409(12) .
S4A_3 O36A_3 1.431(11) .
S4A_3 O35A_3 1.493(13) .
O36A_3 Na5_5 2.850(16) .
S4B_3 O36B_3 1.418(17) .
S4B_3 O35B_3 1.432(17) .
S4B_3 O34B_3 1.489(18) .
O34B_3 Na5_5 2.90(2) .
Na1_3 Na1_5 3.666(4) .
C01_4 C14_4 1.507(10) .
C01_4 C02_4 1.525(10) .
C02_4 C07_4 1.389(10) .
C02_4 C03_4 1.396(10) .
C03_4 C04_4 1.381(11) .
C03_4 O01_4 1.382(8) .
C04_4 C05_4 1.405(11) .
C04_4 C31_4 1.546(11) .
C05_4 C06_4 1.370(11) .
C06_4 C07_4 1.395(11) .
C06_4 S1_4 1.788(8) .
O01_4 C08_4 1.460(9) .
O01_4 Na1_4 2.439(5) .
C08_4 C09_4 1.469(11) .
C09_4 O03_4 1.256(11) .
C09_4 O02_4 1.289(11) .
O02_4 Zn2_5 1.928(6) .
O03_4 Na1_4 2.384(8) .
O03_4 Na1_5 2.875(7) .
S1_4 O06_4 1.443(8) .
S1_4 O05_4 1.443(7) .
S1_4 O04_4 1.457(8) .
O06_4 Na4_5 2.670(12) .
C11_4 C24_4 1.490(10) .
C11_4 C12_4 1.523(9) .
C12_4 C17_4 1.353(9) .
C12_4 C13_4 1.399(10) .
C13_4 C14_4 1.407(10) .
C13_4 O11_4 1.415(8) .
C14_4 C15_4 1.403(9) .
C15_4 C16_4 1.398(10) .
C16_4 C17_4 1.380(9) .
C16_4 S2_4 1.764(7) .
O11_4 C18_4 1.449(9) .
O11_4 Na1_4 2.507(5) .
C18_4 C19_4 1.465(11) .
C19_4 O13_4 1.233(10) .
C19_4 O12_4 1.300(10) .
O13_4 Na1_4 2.662(7) .
O13_4 Na1_5 2.834(7) .
S2_4 O14_4 1.451(6) .
S2_4 O16_4 1.455(5) .
S2_4 O15_4 1.463(6) .
O15_4 Na3_5 2.833(8) .
C21_4 C22_4 1.522(11) .
C21_4 C34_4 1.548(12) .
C22_4 C27_4 1.405(10) .
C22_4 C23_4 1.414(10) .
C23_4 O21_4 1.397(8) .
C23_4 C24_4 1.414(10) .
C24_4 C25_4 1.400(10) .
C25_4 C26_4 1.393(10) .
C26_4 C27_4 1.356(10) .
C26_4 S3_4 1.802(8) .
O21_4 C28_4 1.455(8) .
O21_4 Na1_4 2.465(6) .
C28_4 C29_4 1.468(11) .
C29_4 O22_4 1.276(10) .
C29_4 O23_4 1.291(10) .
O22_4 Zn1_5 1.940(5) .
O22_4 Na2_5 2.989(9) .
O23_4 Na1_4 2.402(6) .
S3_4 O24_4 1.431(7) .
S3_4 O25_4 1.433(6) .
S3_4 O26_4 1.469(6) .
O25_4 Na3_5 2.704(9) .
C31_4 C32_4 1.525(12) .
O31_4 C33_4 1.403(9) .
O31_4 C38_4 1.450(10) .
O31_4 Na1_4 2.464(6) .
C38_4 C39_4 1.468(17) .
C39_4 O33_4 1.222(14) .
C39_4 O32_4 1.268(13) .
O33_4 Na1_4 2.762(10) .
S4_4 O34_4 1.417(8) .
S4_4 O36_4 1.456(8) .
S4_4 O35_4 1.470(7) .
S4_4 C36_4 1.792(9) .
O35_4 Na4_5 2.806(11) .
C32_4 C33_4 1.374(11) .
C32_4 C37_4 1.428(11) .
C33_4 C34_4 1.358(11) .
C34_4 C35_4 1.443(11) .
C35_4 C36_4 1.389(12) .
C36_4 C37_4 1.383(12) .
Na1_4 Na1_5 3.728(4) .
Zn1_5 O2_9 1.976(7) .
Zn1_5 Cl1_5 2.231(3) .
Zn2_5 O3_9 1.959(9) .
Zn2_5 Cl2_5 2.221(5) .
Na2_5 O14_3 2.945(10) 8_444
Na3_5 O4_9 2.717(10) 8_444
Na4_5 O9_9 2.67(3) .
Na5_5 O6_9 2.47(2) 10_556
Na6_5 O4_9 2.665(14) .
O1_6 C1_6 1.422(18) .
C1_6 C2_6 1.457(17) .
C2_6 O3_6 1.416(17) .
O3_6 C3_6 1.415(18) .
C3_6 C4_6 1.491(18) .
O1_7 C1_7 1.453(18) .
C1_7 C2_7 1.513(17) .
C2_7 O3_7 1.439(16) .
O3_7 C3_7 1.421(16) .
C3_7 C4_7 1.465(17) .
C4_7 O5_7 1.421(18) .
C1_8 C2_8 1.490(19) .
C2_8 O3_8 1.385(18) .
O3_8 C3_8 1.426(18) .
C3_8 C4_8 1.502(18) .
C4_8 O5_8 1.497(18) .
O4_9 Na3_5 2.717(10) 7_444
O6_9 Na5_5 2.47(2) 10_656
